data_4129501
loop_
_publ_author_name
'Yan, Juanzhu'
'Su, Haifeng'
'Yang, Huayan'
'Malola, Sami'
'Lin, Shuichao'
'H\"akkinen, Hannu'
'Zheng, Nanfeng'

_publ_section_title
;
 Total Structure and Electronic Structure Analysis of Doped Thiolated
 Silver [MAg24(SR)18](2-) (M = Pd, Pt) Clusters.
;
_journal_issue 37
_journal_name_full 'Journal of the American Chemical Society'
_journal_page_first 11880
_journal_page_last 11883
_journal_paper_doi 10.1021/jacs.5b07186
_journal_volume 137
_journal_year 2015
_chemical_formula_moiety 'C108 H54 Ag24 Cl36 Pt S18, 2(C24 H20 P)'
_chemical_formula_sum 'C156 H94 Ag24 Cl36 P2 Pt S18'
_chemical_formula_weight 6667.50
_space_group_crystal_system monoclinic
_space_group_IT_number 14
_space_group_name_Hall '-P 2ybc'
_space_group_name_H-M_alt 'P 1 21/c 1'
_atom_sites_solution_hydrogens geom
_atom_sites_solution_primary direct
_audit_creation_date 2015-07-07
_audit_creation_method
;
Olex2 1.2
(compiled 2015.01.26 svn.r3150 for OlexSys, GUI svn.r4998)
;
_cell_angle_alpha 90
_cell_angle_beta 117.948(8)
_cell_angle_gamma 90
_cell_formula_units_Z 4
_cell_length_a 33.2645(19)
_cell_length_b 20.7713(9)
_cell_length_c 32.7632(19)
_cell_measurement_reflns_used 10610
_cell_measurement_temperature 100(2)
_cell_measurement_theta_max 65.2360
_cell_measurement_theta_min 3.6500
_cell_volume 19997(2)
_computing_cell_refinement
;
CrysAlisPro, Agilent Technologies,
Version 1.171.37.35 (release 13-08-2014 CrysAlis171 .NET)
(compiled Aug 13 2014,18:06:01)
;
_computing_data_collection
;
CrysAlisPro, Agilent Technologies,
Version 1.171.37.35 (release 13-08-2014 CrysAlis171 .NET)
(compiled Aug 13 2014,18:06:01)
;
_computing_data_reduction
;
CrysAlisPro, Agilent Technologies,
Version 1.171.37.35 (release 13-08-2014 CrysAlis171 .NET)
(compiled Aug 13 2014,18:06:01)
;
_computing_molecular_graphics 'Olex2 (Dolomanov et al., 2009)'
_computing_publication_material 'Olex2 (Dolomanov et al., 2009)'
_computing_structure_refinement 'ShelXL (Sheldrick, 2008)'
_computing_structure_solution 'ShelXT (Sheldrick, 2015)'
_diffrn_ambient_temperature 100.15
_diffrn_measured_fraction_theta_full 0.929
_diffrn_measured_fraction_theta_max 0.967
_diffrn_measurement_device_type 'SuperNova, Dual, Cu at zero, Atlas'
_diffrn_measurement_method '\w scans'
_diffrn_radiation_type CuK\a
_diffrn_radiation_wavelength 1.54184
_diffrn_reflns_av_R_equivalents 0.0733
_diffrn_reflns_av_unetI/netI 0.1117
_diffrn_reflns_Laue_measured_fraction_full 0.929
_diffrn_reflns_Laue_measured_fraction_max 0.967
_diffrn_reflns_limit_h_max 38
_diffrn_reflns_limit_h_min -28
_diffrn_reflns_limit_k_max 24
_diffrn_reflns_limit_k_min -16
_diffrn_reflns_limit_l_max 35
_diffrn_reflns_limit_l_min -38
_diffrn_reflns_number 72410
_diffrn_reflns_point_group_measured_fraction_full 0.929
_diffrn_reflns_point_group_measured_fraction_max 0.967
_diffrn_reflns_theta_full 67.684
_diffrn_reflns_theta_max 65.859
_diffrn_reflns_theta_min 3.406
_diffrn_source 'sealed X-ray tube'
_exptl_absorpt_coefficient_mu 26.326
_exptl_absorpt_correction_T_max 1.00000
_exptl_absorpt_correction_T_min 0.33698
_exptl_absorpt_correction_type multi-scan
_exptl_absorpt_process_details
;
CrysAlisPro, Agilent Technologies,
Version 1.171.37.35 (release 13-08-2014 CrysAlis171 .NET)
(compiled Aug 13 2014,18:06:01)
Empirical absorption correction using spherical harmonics,
 implemented in SCALE3 ABSPACK scaling algorithm.
;
_exptl_crystal_colour black
_exptl_crystal_density_diffrn 2.215
_exptl_crystal_density_method 'not measured'
_exptl_crystal_description plate
_exptl_crystal_F_000 12664
_exptl_crystal_size_max 0.03
_exptl_crystal_size_mid 0.02
_exptl_crystal_size_min 0.02
_platon_squeeze_details
;
;
_refine_diff_density_max 4.880
_refine_diff_density_min -2.841
_refine_diff_density_rms 0.282
_refine_ls_extinction_method none
_refine_ls_goodness_of_fit_ref 1.004
_refine_ls_hydrogen_treatment constr
_refine_ls_matrix_type full
_refine_ls_number_parameters 2089
_refine_ls_number_reflns 33599
_refine_ls_number_restraints 1418
_refine_ls_restrained_S_all 0.998
_refine_ls_R_factor_all 0.1191
_refine_ls_R_factor_gt 0.0740
_refine_ls_shift/su_max 0.001
_refine_ls_shift/su_mean 0.000
_refine_ls_structure_factor_coef Fsqd
_refine_ls_weighting_details 'w=1/[\s^2^(Fo^2^)+(0.1114P)^2^] where P=(Fo^2^+2Fc^2^)/3'
_refine_ls_weighting_scheme calc
_refine_ls_wR_factor_gt 0.1856
_refine_ls_wR_factor_ref 0.2190
_reflns_Friedel_coverage 0.000
_reflns_number_gt 20502
_reflns_number_total 33599
_reflns_threshold_expression 'I > 2\s(I)'
_cod_data_source_file ja5b07186_si_003.cif
_cod_data_source_block (PPh4)2[PtAg24(SPhCl2)18]
_cod_database_code 4129501
_shelxl_version_number 2014/6
_shelx_space_group_comment
;
The symmetry employed for this shelxl refinement is uniquely defined
by the following loop, which should always be used as a source of
symmetry information in preference to the above space-group names.
They are only intended as comments.
;
_olex2_refinement_description
;
1. Fixed Uiso
 At 1.2 times of:
  All C(H) groups
2. Restrained distances
 C160-S16
 1.7 with sigma of 0.02
 C160-S16
 1.7 with sigma of 0.02
 C163-Cl1
 1.7 with sigma of 0.02
 Cl19-C163
 1.7 with sigma of 0.02
 C160-S16
 1.7 with sigma of 0.02
 C165-S16
 2.8 with sigma of 0.04
 C161-S16
 2.8 with sigma of 0.04
 C163-S16
 4.4 with sigma of 0.04
 C165-S16
 2.8 with sigma of 0.04
 S16-C161
 2.8 with sigma of 0.04
 C163-S16
 4.3 with sigma of 0.04
 S16-C161
 2.8 with sigma of 0.04
 S16-C165
 2.8 with sigma of 0.04
 S16-C163
 4.4 with sigma of 0.04
3. Rigid bond restraints
 Cl1G
 with sigma for 1-2 distances of 0.01 and sigma for 1-3 distances of 0.01
 C165, C164, C163, C162, C161, C160
 with sigma for 1-2 distances of 0.01 and sigma for 1-3 distances of 0.01
 Cl1G, Cl1, Cl19
 with sigma for 1-2 distances of 0.01 and sigma for 1-3 distances of 0.01
4. Uiso/Uaniso restraints and constraints
All non-hydrogen atoms have similar U: within 2A with sigma of 0.01 and sigma
for terminal atoms of 0.02
All non-hydrogen atoms have similar U: within 2A with sigma of 0.01 and sigma
for terminal atoms of 0.02
Uanis(C160) \\sim Ueq: with sigma of 0.01 and sigma for terminal atoms of 0.02
Uanis(Cl1G) \\sim Ueq: with sigma of 0.001 and sigma for terminal atoms of 0.002
Uanis(Cl1G) \\sim Ueq, Uanis(Cl1) \\sim Ueq, Uanis(Cl19) \\sim Ueq: with sigma
of 0.01 and sigma for terminal atoms of 0.02
Uanis(Cl1G) \\sim Ueq: with sigma of 0.01 and sigma for terminal atoms of 0.02
Uanis(Cl16) \\sim Ueq, Uanis(C153) \\sim Ueq, Uanis(C152) \\sim Ueq,
Uanis(C151) \\sim Ueq, Uanis(C150) \\sim Ueq, Uanis(C155) \\sim Ueq,
Uanis(C154) \\sim Ueq: with sigma of 0.01 and sigma for terminal atoms of 0.02
Uanis(C5) \\sim Ueq: with sigma of 0.1 and sigma for terminal atoms of 0.2
Uanis(C16) = Uanis(C5)
5. Others
 Fixed Sof: Cl19(0.5) Cl1(0.5)
6.a Aromatic/amide H refined with riding coordinates:
 C65(H65), C7AA(H7AA), C155(H155), C154(H154), C152(H152), C64(H64),
 C195(H195), C191(H191), C95(H95), C45(H45), C02V(H02V), C115(H115), C2AA(H2AA),
  C213(H213), C75(H75), C5AA(H5AA), C135(H135), C03C(H03C), C215(H215),
 C03E(H03E), C203(H203), C193(H193), C55(H55), C201(H201), C92(H92), C03N(H03N),
  C03O(H03O), C03S(H03S), C54(H54), C223(H223), C125(H125), C35(H35),
 C194(H194), C1AA(H1AA), C047(H047), C049(H049), C192(H192), C04B(H04B),
 C214(H214), C185(H185), C114(H114), C122(H122), C212(H212), C42(H42),
 C132(H132), C124(H124), C94(H94), C04T(H04T), C182(H182), C144(H144),
 C222(H222), C145(H145), C202(H202), C72(H72), C221(H221), C052(H052),
 C053(H053), C225(H225), C85(H85), C34(H34), C211(H211), C162(H162), C164(H164),
  C165(H165), C059(H059), C204(H204), C134(H134), C184(H184), C205(H205),
 C224(H224), C84(H84), C05N(H05N), C44(H44), C32(H32), C82(H82), C05W(H05W),
 C05X(H05X), C74(H74), C05Z(H05Z), C142(H142), C063(H063), C112(H112),
 C066(H066), C068(H068), C069(H069), C52(H52), C06I(H06I), C06Q(H06Q), C10(H10),
  C12(H12), C14(H14), C8(H8), C16(H16), C5(H5)
6.b Fitted hexagon refined as free rotating group:
 C151(C150,C155,C154,C153,C152), C160(C161,C162,C163,C164,C165), C6(C10,C12,
 C13,C14,C15), C8(C17,C16,C5,C20,C19)
;
_olex2_submission_special_instructions 'No special instructions were received'

loop_
_space_group_symop_operation_xyz
'x, y, z'
'-x, y+1/2, -z+1/2'
'-x, -y, -z'
'x, -y-1/2, z-1/2'

loop_
_atom_site_label
_atom_site_type_symbol
_atom_site_fract_x
_atom_site_fract_y
_atom_site_fract_z
_atom_site_U_iso_or_equiv
_atom_site_adp_type
_atom_site_occupancy
_atom_site_site_symmetry_order
_atom_site_calc_flag
_atom_site_refinement_flags_posn
_atom_site_refinement_flags_adp
_atom_site_refinement_flags_occupancy
_atom_site_disorder_assembly
_atom_site_disorder_group
Pt1 Pt 0.74011(2) 0.77749(3) 0.72265(2) 0.02391(15) Uani 1 1 d . U . . .
Ag5 Ag 0.74925(4) 0.66775(5) 0.68120(4) 0.0266(2) Uani 1 1 d . U . . .
Ag1 Ag 0.79537(4) 0.79092(5) 0.68165(4) 0.0266(2) Uani 1 1 d . U . . .
Ag6 Ag 0.69842(4) 0.77806(5) 0.62712(3) 0.0262(2) Uani 1 1 d . U . . .
Ag8 Ag 0.73197(4) 0.88700(5) 0.76451(4) 0.0300(2) Uani 1 1 d . U . . .
Ag4 Ag 0.82190(4) 0.71529(5) 0.76486(4) 0.0267(2) Uani 1 1 d . U . . .
Ag7 Ag 0.65625(4) 0.83731(6) 0.68001(4) 0.0294(2) Uani 1 1 d . U . . .
Ag12 Ag 0.68414(4) 0.76619(6) 0.76361(4) 0.0301(3) Uani 1 1 d . U . . .
Ag9 Ag 0.78219(4) 0.77898(5) 0.81836(4) 0.0286(2) Uani 1 1 d . U . . .
Ag2 Ag 0.73658(4) 0.89141(5) 0.67895(4) 0.0283(2) Uani 1 1 d . U . . .
Ag3 Ag 0.81641(4) 0.85406(5) 0.76840(4) 0.0284(2) Uani 1 1 d . U . . .
Ag11 Ag 0.66419(4) 0.70245(6) 0.67863(4) 0.0298(2) Uani 1 1 d . U . . .
Ag10 Ag 0.74459(4) 0.66246(6) 0.76665(4) 0.0318(3) Uani 1 1 d . U . . .
Ag19 Ag 0.71190(4) 0.83270(6) 0.85429(4) 0.0357(3) Uani 1 1 d . U . . .
Ag16 Ag 0.85936(4) 0.68319(6) 0.70012(4) 0.0367(3) Uani 1 1 d . U . . .
Ag15 Ag 0.74554(4) 0.68512(6) 0.59083(4) 0.0368(3) Uani 1 1 d . U . . .
Ag24 Ag 0.89271(4) 0.77197(6) 0.84754(4) 0.0339(3) Uani 1 1 d . U . . .
Ag13 Ag 0.59653(4) 0.76737(6) 0.57809(4) 0.0348(3) Uani 1 1 d . U . . .
Ag23 Ag 0.83396(4) 0.65891(6) 0.87474(4) 0.0409(3) Uani 1 1 d . U . . .
Ag14 Ag 0.64404(4) 0.92346(6) 0.60237(4) 0.0391(3) Uani 1 1 d . U . . .
Ag18 Ag 0.85309(5) 0.92302(6) 0.71262(5) 0.0441(3) Uani 1 1 d . U . . .
Ag22 Ag 0.68424(5) 0.56260(6) 0.67751(5) 0.0439(3) Uani 1 1 d . U . . .
Ag20 Ag 0.64204(5) 0.91607(8) 0.75218(4) 0.0487(4) Uani 1 1 d . U . . .
Ag17 Ag 0.77233(5) 1.00413(7) 0.73586(5) 0.0476(3) Uani 1 1 d . U . . .
Ag21 Ag 0.67024(5) 0.62120(7) 0.78252(5) 0.0467(3) Uani 1 1 d . U . . .
S14 S 0.82557(13) 0.66458(19) 0.61717(13) 0.0300(8) Uani 1 1 d . U . . .
S1 S 0.86571(13) 0.82579(19) 0.67888(13) 0.0312(8) Uani 1 1 d . U . . .
S12 S 0.65443(13) 0.7187(2) 0.81424(13) 0.0323(8) Uani 1 1 d . U . . .
S11 S 0.60000(13) 0.65962(19) 0.60815(13) 0.0299(8) Uani 1 1 d . U . . .
Cl60 Cl 0.66576(14) 0.6945(2) 0.45143(13) 0.0383(9) Uani 1 1 d . U . . .
S3 S 0.89956(13) 0.87290(19) 0.81202(13) 0.0318(8) Uani 1 1 d . U . . .
S2 S 0.70673(14) 0.99793(18) 0.64079(13) 0.0317(8) Uani 1 1 d . U . . .
S6 S 0.67038(12) 0.73214(19) 0.54801(12) 0.0283(8) Uani 1 1 d . U . . .
S9 S 0.78253(13) 0.77052(19) 0.89362(12) 0.0305(8) Uani 1 1 d . U . . .
Cl10 Cl 0.93594(13) 0.9013(2) 0.65481(14) 0.0393(9) Uani 1 1 d . U . . .
S5 S 0.72737(14) 0.56533(19) 0.63507(13) 0.0312(8) Uani 1 1 d . U . . .
S4 S 0.90140(13) 0.68822(18) 0.78510(13) 0.0291(8) Uani 1 1 d . U . . .
S13 S 0.58184(14) 0.8697(2) 0.53926(14) 0.0357(9) Uani 1 1 d . U . . .
S7 S 0.60195(14) 0.9247(2) 0.66840(13) 0.0350(9) Uani 1 1 d . U . . .
S8 S 0.71843(14) 1.00412(19) 0.76720(14) 0.0332(8) Uani 1 1 d . U . . .
Cl12 Cl 0.59161(14) 0.6147(2) 0.83061(14) 0.0414(9) Uani 1 1 d . U . . .
S18 S 0.90704(14) 0.7115(2) 0.91675(13) 0.0351(9) Uani 1 1 d . U . . .
S16 S 0.64755(14) 0.9052(2) 0.82822(14) 0.0370(9) Uani 1 1 d D U . . .
S17 S 0.64076(14) 0.5462(2) 0.71818(14) 0.0363(9) Uani 1 1 d . U . . .
S15 S 0.84411(15) 1.0289(2) 0.73626(15) 0.0386(9) Uani 1 1 d . U . . .
P01A P 0.51493(13) 0.61788(19) 0.39603(13) 0.0274(8) Uani 1 1 d . U . . .
S10 S 0.76321(14) 0.5983(2) 0.83832(14) 0.0359(9) Uani 1 1 d . U . . .
Cl14 Cl 0.91430(14) 0.5791(2) 0.68326(14) 0.0419(10) Uani 1 1 d . U . . .
Cl11 Cl 0.50066(14) 0.6283(2) 0.52510(14) 0.0441(10) Uani 1 1 d . U . . .
Cl90 Cl 0.77748(15) 0.8137(2) 0.98414(14) 0.0495(11) Uani 1 1 d . U . . .
Cl70 Cl 0.52959(16) 1.0132(2) 0.67832(16) 0.0489(11) Uani 1 1 d . U . . .
Cl30 Cl 0.99417(15) 0.8705(2) 0.90707(14) 0.0438(10) Uani 1 1 d . U . . .
P01H P 0.97415(15) 0.1904(2) 0.81704(15) 0.0362(9) Uani 1 1 d . U . . .
Cl1A Cl 0.82111(17) 0.8859(2) 0.47290(15) 0.0520(11) Uani 1 1 d . U . . .
Cl40 Cl 0.99226(15) 0.6166(2) 0.80235(17) 0.0518(11) Uani 1 1 d . U . . .
Cl80 Cl 0.73336(17) 1.1524(2) 0.79201(17) 0.0526(11) Uani 1 1 d . U . . .
Cl2A Cl 0.43108(16) 0.6135(2) 0.64272(17) 0.0520(11) Uani 1 1 d . U . . .
Cl0A Cl 0.66762(17) 1.1106(2) 0.56537(16) 0.0558(12) Uani 1 1 d . U . . .
Cl13 Cl 0.41178(16) 1.0019(2) 0.54053(17) 0.0551(12) Uani 1 1 d . U . . .
Cl5A Cl 0.48654(15) 0.7944(2) 0.50496(17) 0.0513(11) Uani 1 1 d . U . . .
Cl61 Cl 0.69106(18) 0.9412(3) 0.41914(15) 0.0584(13) Uani 1 1 d . U . . .
Cl18 Cl 0.92273(17) 0.5667(2) 0.95892(18) 0.0564(12) Uani 1 1 d . U . . .
Cl91 Cl 0.92028(18) 0.9712(3) 1.03296(17) 0.0608(13) Uani 1 1 d . U . . .
Cl3A Cl 0.7893(2) 1.0552(3) 0.50627(18) 0.0645(15) Uani 1 1 d . U . . .
Cl50 Cl 0.7195(2) 0.4170(2) 0.60639(19) 0.0669(15) Uani 1 1 d . U . . .
Cl6A Cl 0.44173(16) 0.7514(3) 0.72680(17) 0.0666(15) Uani 1 1 d . U . . .
Cl31 Cl 0.9516(2) 1.0939(3) 0.9601(2) 0.0733(16) Uani 1 1 d . U . . .
Cl4A Cl 1.07763(19) 0.5447(3) 0.9469(2) 0.0730(16) Uani 1 1 d . U . . .
Cl71 Cl 0.40186(18) 0.8305(3) 0.60975(19) 0.0747(16) Uani 1 1 d . U . . .
Cl41 Cl 0.9525(2) 0.4131(3) 0.8769(2) 0.086(2) Uani 1 1 d . U . . .
Cl51 Cl 0.8944(2) 0.3771(3) 0.7269(2) 0.0810(18) Uani 1 1 d . U . . .
Cl6 Cl 0.8421(3) 0.3713(3) 0.5793(2) 0.0828(19) Uani 1 1 d . U . . .
Cl15 Cl 0.8779(2) 1.0449(3) 0.6587(2) 0.0833(18) Uani 1 1 d . U . . .
Cl81 Cl 0.8345(2) 1.1019(4) 0.9721(2) 0.089(2) Uani 1 1 d . U . . .
Cl16 Cl 0.7699(4) 1.2487(4) 0.5859(3) 0.134(3) Uani 1 1 d . U . . .
C140 C 0.8300(6) 0.5825(8) 0.6076(5) 0.031(3) Uani 1 1 d . U . . .
C6AA C 0.8515(5) 0.8451(7) 0.6206(5) 0.027(2) Uani 1 1 d . U . . .
C61 C 0.6747(5) 0.7728(8) 0.4699(5) 0.033(3) Uani 1 1 d . U . . .
C65 C 0.6835(5) 0.8562(8) 0.5233(5) 0.028(3) Uani 1 1 d . U . . .
H65 H 0.6857 0.8694 0.5520 0.034 Uiso 1 1 calc R . . . .
C7AA C 0.8105(6) 0.8286(8) 0.5833(6) 0.036(3) Uani 1 1 d . U . . .
H7AA H 0.7879 0.8091 0.5892 0.043 Uiso 1 1 calc R . . . .
C151 C 0.8376(5) 1.0987(7) 0.6624(6) 0.078(4) Uani 1 1 d . U . . .
C150 C 0.8211(6) 1.0945(7) 0.6942(5) 0.072(4) Uani 1 1 d G U . . .
C155 C 0.7895(6) 1.1391(8) 0.6932(5) 0.075(4) Uani 1 1 d G U . . .
H155 H 0.7782 1.1363 0.7149 0.090 Uiso 1 1 calc R . . . .
C154 C 0.7745(5) 1.1880(7) 0.6604(6) 0.093(5) Uani 1 1 d G U . . .
H154 H 0.7529 1.2186 0.6597 0.111 Uiso 1 1 calc R . . . .
C153 C 0.7910(6) 1.1923(7) 0.6286(5) 0.093(5) Uani 1 1 d G U . . .
C152 C 0.8226(6) 1.1476(8) 0.6296(5) 0.085(5) Uani 1 1 d G U . . .
H152 H 0.8339 1.1505 0.6079 0.102 Uiso 1 1 calc R . . . .
C180 C 0.9534(6) 0.6605(8) 0.9236(5) 0.037(3) Uani 1 1 d . U . . .
C130 C 0.5331(6) 0.9058(8) 0.5396(5) 0.036(3) Uani 1 1 d . U . . .
C90 C 0.8202(6) 0.8264(8) 0.9309(5) 0.035(3) Uani 1 1 d . U . . .
C64 C 0.6866(5) 0.9023(8) 0.4951(5) 0.036(3) Uani 1 1 d . U . . .
H64 H 0.6909 0.9463 0.5041 0.043 Uiso 1 1 calc R . . . .
C0AA C 0.8833(5) 0.8776(8) 0.6112(5) 0.031(3) Uani 1 1 d . U . . .
C195 C 0.5836(5) 0.6009(8) 0.4852(5) 0.034(3) Uani 1 1 d . U . . .
H195 H 0.5664 0.6296 0.4935 0.041 Uiso 1 1 calc R . . . .
C191 C 0.5915(6) 0.5390(8) 0.4262(6) 0.034(3) Uani 1 1 d . U . . .
H191 H 0.5798 0.5274 0.3947 0.041 Uiso 1 1 calc R . . . .
C95 C 0.8562(6) 0.8515(8) 0.9257(6) 0.037(3) Uani 1 1 d . U . . .
H95 H 0.8599 0.8383 0.8999 0.044 Uiso 1 1 calc R . . . .
C45 C 0.8837(6) 0.5751(8) 0.8201(5) 0.032(3) Uani 1 1 d . U . . .
H45 H 0.8560 0.5946 0.8154 0.039 Uiso 1 1 calc R . . . .
C02V C 1.0640(6) 0.2110(8) 0.8843(6) 0.035(3) Uani 1 1 d . U . . .
H02V H 1.0723 0.1915 0.8631 0.042 Uiso 1 1 calc R . . . .
C120 C 0.5954(5) 0.7262(8) 0.7884(5) 0.031(3) Uani 1 1 d . U . . .
C02X C 1.0186(6) 0.2185(8) 0.8719(6) 0.038(3) Uani 1 1 d . U . . .
C60 C 0.6773(5) 0.7915(8) 0.5124(5) 0.028(3) Uani 1 1 d . U . . .
C115 C 0.5547(6) 0.6562(8) 0.6620(5) 0.035(3) Uani 1 1 d . U . . .
H115 H 0.5831 0.6663 0.6878 0.042 Uiso 1 1 calc R . . . .
C2AA C 0.6781(6) 0.8205(8) 0.4404(5) 0.036(3) Uani 1 1 d . U . . .
H2AA H 0.6765 0.8084 0.4117 0.043 Uiso 1 1 calc R . . . .
C91 C 0.8198(6) 0.8452(9) 0.9722(5) 0.037(3) Uani 1 1 d . U . . .
C213 C 0.4894(6) 0.5185(8) 0.2621(5) 0.034(3) Uani 1 1 d . U . . .
H213 H 0.4852 0.4972 0.2348 0.041 Uiso 1 1 calc R . . . .
C75 C 0.5333(6) 0.8346(9) 0.6382(5) 0.042(3) Uani 1 1 d . U . . .
H75 H 0.5547 0.8047 0.6379 0.051 Uiso 1 1 calc R . . . .
C5AA C 0.8007(6) 0.8390(8) 0.5382(6) 0.039(3) Uani 1 1 d . U . . .
H5AA H 0.7729 0.8242 0.5135 0.047 Uiso 1 1 calc R . . . .
C036 C 0.7108(6) 1.0624(9) 0.5688(6) 0.042(3) Uani 1 1 d . U . . .
C200 C 0.5186(5) 0.7046(8) 0.3922(5) 0.033(3) Uani 1 1 d . U . . .
C80 C 0.7530(6) 1.0288(8) 0.8245(6) 0.035(3) Uani 1 1 d . U . . .
C135 C 0.5360(6) 0.9695(8) 0.5559(5) 0.035(3) Uani 1 1 d . U . . .
H135 H 0.5638 0.9926 0.5668 0.042 Uiso 1 1 calc R . . . .
C41 C 0.9537(6) 0.5803(9) 0.8157(6) 0.042(3) Uani 1 1 d . U . . .
C03C C 0.7290(6) 1.0758(9) 0.5387(6) 0.042(3) Uani 1 1 d . U . . .
H03C H 0.7169 1.1094 0.5166 0.051 Uiso 1 1 calc R . . . .
C215 C 0.4684(6) 0.5353(8) 0.3219(5) 0.035(3) Uani 1 1 d . U . . .
H215 H 0.4499 0.5247 0.3358 0.042 Uiso 1 1 calc R . . . .
C03E C 0.9925(6) -0.0258(8) 0.8080(5) 0.035(3) Uani 1 1 d . U . . .
H03E H 0.9964 -0.0708 0.8059 0.042 Uiso 1 1 calc R . . . .
C111 C 0.5093(6) 0.6342(8) 0.5819(5) 0.034(3) Uani 1 1 d . U . . .
C203 C 0.5176(6) 0.8360(8) 0.3863(6) 0.037(3) Uani 1 1 d . U . . .
H203 H 0.5168 0.8816 0.3843 0.045 Uiso 1 1 calc R . . . .
C193 C 0.6485(6) 0.5322(8) 0.5061(6) 0.039(3) Uani 1 1 d . U . . .
H193 H 0.6766 0.5147 0.5285 0.047 Uiso 1 1 calc R . . . .
C03I C 0.7281(5) 1.0112(8) 0.6006(5) 0.034(3) Uani 1 1 d . U . . .
C55 C 0.8160(6) 0.5328(8) 0.7012(5) 0.035(3) Uani 1 1 d . U . . .
H55 H 0.8195 0.5760 0.7118 0.042 Uiso 1 1 calc R . . . .
C03K C 0.9804(6) 0.1063(8) 0.8131(6) 0.037(3) Uani 1 1 d . U . . .
C201 C 0.5541(6) 0.7400(8) 0.4261(6) 0.033(3) Uani 1 1 d . U . . .
H201 H 0.5785 0.7185 0.4510 0.040 Uiso 1 1 calc R . . . .
C92 C 0.8485(6) 0.8903(8) 1.0035(6) 0.038(3) Uani 1 1 d . U . . .
H92 H 0.8445 0.9044 1.0290 0.046 Uiso 1 1 calc R . . . .
C03N C 1.0103(6) 0.2888(8) 0.7316(6) 0.041(3) Uani 1 1 d . U . . .
H03N H 1.0358 0.3119 0.7337 0.049 Uiso 1 1 calc R . . . .
C03O C 1.0131(6) 0.2627(8) 0.7714(6) 0.039(3) Uani 1 1 d . U . . .
H03O H 1.0400 0.2665 0.8000 0.047 Uiso 1 1 calc R . . . .
C181 C 0.9610(6) 0.6006(9) 0.9433(5) 0.039(3) Uani 1 1 d . U . . .
C3AA C 0.6835(5) 0.8839(8) 0.4534(5) 0.035(3) Uani 1 1 d . U . . .
C131 C 0.4928(6) 0.8731(8) 0.5246(6) 0.040(3) Uani 1 1 d . U . . .
C03S C 0.7824(6) 0.9902(9) 0.5727(5) 0.040(3) Uani 1 1 d . U . . .
H03S H 0.8076 0.9663 0.5746 0.048 Uiso 1 1 calc R . . . .
C54 C 0.8525(6) 0.4882(8) 0.7210(6) 0.038(3) Uani 1 1 d . U . . .
H54 H 0.8809 0.5012 0.7457 0.046 Uiso 1 1 calc R . . . .
C223 C 0.4019(7) 0.5684(9) 0.4311(6) 0.047(3) Uani 1 1 d . U . . .
H223 H 0.3771 0.5569 0.4363 0.056 Uiso 1 1 calc R . . . .
C210 C 0.5027(6) 0.5835(8) 0.3421(5) 0.034(3) Uani 1 1 d . U . . .
C125 C 0.5706(6) 0.7774(9) 0.7583(5) 0.037(3) Uani 1 1 d . U . . .
H125 H 0.5873 0.8085 0.7513 0.045 Uiso 1 1 calc R . . . .
C141 C 0.8686(6) 0.5461(8) 0.6344(5) 0.034(3) Uani 1 1 d . U . . .
C35 C 0.8833(6) 0.9803(8) 0.8523(6) 0.040(3) Uani 1 1 d . U . . .
H35 H 0.8544 0.9812 0.8255 0.048 Uiso 1 1 calc R . . . .
C194 C 0.6258(6) 0.5755(8) 0.5200(6) 0.036(3) Uani 1 1 d . U . . .
H194 H 0.6378 0.5880 0.5514 0.044 Uiso 1 1 calc R . . . .
C93 C 0.8836(6) 0.9141(9) 0.9957(6) 0.042(3) Uani 1 1 d . U . . .
C190 C 0.5682(5) 0.5839(8) 0.4402(5) 0.031(3) Uani 1 1 d . U . . .
C110 C 0.5512(5) 0.6519(8) 0.6173(5) 0.032(3) Uani 1 1 d . U . . .
C50 C 0.7719(6) 0.5092(8) 0.6629(5) 0.035(3) Uani 1 1 d . U . . .
C31 C 0.9544(6) 0.9317(8) 0.8955(5) 0.034(3) Uani 1 1 d . U . . .
C1AA C 0.8740(5) 0.8884(8) 0.5649(5) 0.032(3) Uani 1 1 d . U . . .
H1AA H 0.8965 0.9071 0.5584 0.038 Uiso 1 1 calc R . . . .
C4AA C 0.8329(6) 0.8720(9) 0.5298(6) 0.041(3) Uani 1 1 d . U . . .
C047 C 0.9692(6) 0.0101(8) 0.7685(6) 0.041(3) Uani 1 1 d . U . . .
H047 H 0.9557 -0.0109 0.7393 0.049 Uiso 1 1 calc R . . . .
C40 C 0.9131(5) 0.6081(8) 0.8067(5) 0.032(3) Uani 1 1 d . U . . .
C049 C 0.9649(6) 0.0766(8) 0.7703(6) 0.037(3) Uani 1 1 d . U . . .
H049 H 0.9515 0.1014 0.7427 0.044 Uiso 1 1 calc R . . . .
C192 C 0.6308(6) 0.5130(8) 0.4589(5) 0.037(3) Uani 1 1 d . U . . .
H192 H 0.6466 0.4820 0.4504 0.045 Uiso 1 1 calc R . . . .
C04B C 1.0977(6) 0.2310(8) 0.9268(6) 0.042(3) Uani 1 1 d . U . . .
H04B H 1.1289 0.2272 0.9343 0.050 Uiso 1 1 calc R . . . .
C214 C 0.4619(6) 0.5038(8) 0.2817(5) 0.037(3) Uani 1 1 d . U . . .
H214 H 0.4386 0.4724 0.2679 0.044 Uiso 1 1 calc R . . . .
C133 C 0.4592(6) 0.9661(8) 0.5398(6) 0.039(3) Uani 1 1 d . U . . .
C185 C 0.9858(6) 0.6857(9) 0.9115(6) 0.044(3) Uani 1 1 d . U . . .
H185 H 0.9815 0.7271 0.8977 0.053 Uiso 1 1 calc R . . . .
C114 C 0.5177(6) 0.6460(8) 0.6682(6) 0.035(3) Uani 1 1 d . U . . .
H114 H 0.5203 0.6506 0.6982 0.042 Uiso 1 1 calc R . . . .
C122 C 0.5193(6) 0.6878(9) 0.7754(5) 0.037(3) Uani 1 1 d . U . . .
H122 H 0.5012 0.6557 0.7796 0.044 Uiso 1 1 calc R . . . .
C121 C 0.5685(6) 0.6812(9) 0.7964(5) 0.038(3) Uani 1 1 d . U . . .
C220 C 0.4714(6) 0.6010(8) 0.4118(5) 0.035(3) Uani 1 1 d . U . . .
C212 C 0.5227(6) 0.5638(8) 0.2820(5) 0.035(3) Uani 1 1 d . U . . .
H212 H 0.5421 0.5722 0.2686 0.042 Uiso 1 1 calc R . . . .
C42 C 0.9651(7) 0.5184(10) 0.8372(6) 0.053(4) Uani 1 1 d . U . . .
H42 H 0.9934 0.4991 0.8436 0.064 Uiso 1 1 calc R . . . .
C51 C 0.7689(7) 0.4472(8) 0.6495(6) 0.041(3) Uani 1 1 d . U . . .
C70 C 0.5475(6) 0.8947(9) 0.6531(6) 0.042(3) Uani 1 1 d . U . . .
C132 C 0.4546(6) 0.9052(9) 0.5228(6) 0.041(3) Uani 1 1 d . U . . .
H132 H 0.4258 0.8844 0.5097 0.049 Uiso 1 1 calc R . . . .
C124 C 0.5253(6) 0.7852(9) 0.7391(6) 0.045(3) Uani 1 1 d . U . . .
H124 H 0.5109 0.8201 0.7187 0.054 Uiso 1 1 calc R . . . .
C94 C 0.8874(6) 0.8958(9) 0.9569(6) 0.041(3) Uani 1 1 d . U . . .
H94 H 0.9110 0.9131 0.9515 0.049 Uiso 1 1 calc R . . . .
C123 C 0.4997(6) 0.7412(9) 0.7495(6) 0.043(3) Uani 1 1 d . U . . .
C30 C 0.9119(6) 0.9308(8) 0.8565(5) 0.036(3) Uani 1 1 d . U . . .
C81 C 0.7592(6) 1.0958(9) 0.8350(6) 0.046(3) Uani 1 1 d . U . . .
C04T C 0.7632(5) 0.9751(9) 0.6019(5) 0.037(3) Uani 1 1 d . U . . .
H04T H 0.7747 0.9397 0.6225 0.045 Uiso 1 1 calc R . . . .
C182 C 0.9991(6) 0.5642(10) 0.9512(6) 0.048(4) Uani 1 1 d . U . . .
H182 H 1.0041 0.5230 0.9654 0.058 Uiso 1 1 calc R . . . .
C144 C 0.7995(7) 0.4854(10) 0.5617(6) 0.049(3) Uani 1 1 d . U . . .
H144 H 0.7755 0.4638 0.5364 0.059 Uiso 1 1 calc R . . . .
C222 C 0.4322(6) 0.5213(10) 0.4331(6) 0.047(3) Uani 1 1 d . U . . .
H222 H 0.4291 0.4785 0.4415 0.056 Uiso 1 1 calc R . . . .
C145 C 0.7942(6) 0.5508(9) 0.5697(6) 0.040(3) Uani 1 1 d . U . . .
H145 H 0.7671 0.5733 0.5501 0.048 Uiso 1 1 calc R . . . .
C202 C 0.5538(6) 0.8073(8) 0.4232(6) 0.037(3) Uani 1 1 d . U . . .
H202 H 0.5777 0.8324 0.4459 0.044 Uiso 1 1 calc R . . . .
C53 C 0.8469(7) 0.4265(9) 0.7044(6) 0.048(3) Uani 1 1 d . U . . .
C72 C 0.4712(6) 0.9148(10) 0.6440(6) 0.047(3) Uani 1 1 d . U . . .
H72 H 0.4504 0.9439 0.6464 0.056 Uiso 1 1 calc R . . . .
C221 C 0.4666(6) 0.5361(9) 0.4231(5) 0.041(3) Uani 1 1 d . U . . .
H221 H 0.4870 0.5037 0.4236 0.049 Uiso 1 1 calc R . . . .
C052 C 1.0099(6) 0.0029(8) 0.8496(6) 0.039(3) Uani 1 1 d . U . . .
H052 H 1.0264 -0.0221 0.8767 0.047 Uiso 1 1 calc R . . . .
C053 C 0.8951(7) 0.1541(10) 0.8180(7) 0.051(3) Uani 1 1 d . U . . .
H053 H 0.9064 0.1113 0.8218 0.062 Uiso 1 1 calc R . . . .
C225 C 0.4405(6) 0.6478(9) 0.4102(6) 0.043(3) Uani 1 1 d . U . . .
H225 H 0.4422 0.6909 0.4013 0.051 Uiso 1 1 calc R . . . .
C85 C 0.7745(6) 0.9884(9) 0.8617(6) 0.041(3) Uani 1 1 d . U . . .
H85 H 0.7717 0.9433 0.8560 0.049 Uiso 1 1 calc R . . . .
C34 C 0.8930(7) 1.0294(9) 0.8843(6) 0.046(3) Uani 1 1 d . U . . .
H34 H 0.8712 1.0615 0.8807 0.055 Uiso 1 1 calc R . . . .
C211 C 0.5291(6) 0.5975(8) 0.3205(6) 0.037(3) Uani 1 1 d . U . . .
H211 H 0.5516 0.6303 0.3325 0.045 Uiso 1 1 calc R . . . .
C160 C 0.6613(4) 0.9856(3) 0.8473(4) 0.055(3) Uani 1 1 d D U . . .
C161 C 0.6917(4) 0.9985(5) 0.8933(4) 0.059(3) Uani 1 1 d DG U . . .
C162 C 0.7013(4) 1.0618(6) 0.9086(4) 0.071(4) Uani 1 1 d G U . . .
H162 H 0.7221 1.0706 0.9400 0.085 Uiso 1 1 calc R . . . .
C163 C 0.6806(5) 1.1122(4) 0.8779(5) 0.067(3) Uani 1 1 d DG U . . .
C164 C 0.6502(4) 1.0993(4) 0.8320(5) 0.069(4) Uani 1 1 d G U . . .
H164 H 0.6360 1.1338 0.8110 0.083 Uiso 1 1 calc R . . . .
C165 C 0.6406(4) 1.0360(5) 0.8167(4) 0.060(3) Uani 1 1 d DG U . . .
H165 H 0.6198 1.0273 0.7853 0.072 Uiso 1 1 calc R . . . .
C059 C 0.9737(6) 0.2836(8) 0.6900(6) 0.040(3) Uani 1 1 d . U . . .
H059 H 0.9740 0.3008 0.6633 0.048 Uiso 1 1 calc R . . . .
C204 C 0.4832(6) 0.8022(9) 0.3530(6) 0.040(3) Uani 1 1 d . U . . .
H204 H 0.4585 0.8231 0.3280 0.048 Uiso 1 1 calc R . . . .
C134 C 0.4995(6) 0.9979(9) 0.5563(6) 0.045(3) Uani 1 1 d . U . . .
H134 H 0.5021 1.0402 0.5682 0.054 Uiso 1 1 calc R . . . .
C33 C 0.9354(7) 1.0290(9) 0.9209(7) 0.052(4) Uani 1 1 d . U . . .
C05E C 0.7650(6) 1.0383(9) 0.5425(6) 0.044(3) Uani 1 1 d . U . . .
C05F C 0.9749(5) 0.2305(8) 0.7682(6) 0.034(3) Uani 1 1 d . U . . .
C184 C 1.0246(6) 0.6491(9) 0.9198(6) 0.044(3) Uani 1 1 d . U . . .
H184 H 1.0470 0.6663 0.9127 0.053 Uiso 1 1 calc R . . . .
C205 C 0.4853(6) 0.7352(9) 0.3570(6) 0.041(3) Uani 1 1 d . U . . .
H205 H 0.4619 0.7104 0.3334 0.049 Uiso 1 1 calc R . . . .
C224 C 0.4069(6) 0.6291(9) 0.4220(6) 0.044(3) Uani 1 1 d . U . . .
H224 H 0.3871 0.6608 0.4236 0.053 Uiso 1 1 calc R . . . .
C05K C 0.9198(6) 0.2064(9) 0.8139(6) 0.045(3) Uani 1 1 d . U . . .
C84 C 0.7993(7) 1.0083(10) 0.9055(6) 0.050(4) Uani 1 1 d . U . . .
H84 H 0.8125 0.9777 0.9298 0.060 Uiso 1 1 calc R . . . .
C113 C 0.4775(6) 0.6295(8) 0.6329(6) 0.040(3) Uani 1 1 d . U . . .
C05N C 1.0041(6) 0.0683(9) 0.8537(6) 0.042(3) Uani 1 1 d . U . . .
H05N H 1.0159 0.0876 0.8834 0.050 Uiso 1 1 calc R . . . .
C44 C 0.8954(6) 0.5141(9) 0.8401(6) 0.045(4) Uani 1 1 d . U . . .
H44 H 0.8751 0.4914 0.8478 0.055 Uiso 1 1 calc R . . . .
C43 C 0.9360(7) 0.4869(9) 0.8485(7) 0.056(4) Uani 1 1 d . U . . .
C32 C 0.9670(6) 0.9816(8) 0.9279(6) 0.038(3) Uani 1 1 d . U . . .
H32 H 0.9964 0.9827 0.9540 0.045 Uiso 1 1 calc R . . . .
C183 C 1.0297(6) 0.5900(10) 0.9378(7) 0.051(4) Uani 1 1 d . U . . .
C82 C 0.7855(6) 1.1173(10) 0.8806(6) 0.047(3) Uani 1 1 d . U . . .
H82 H 0.7891 1.1622 0.8870 0.057 Uiso 1 1 calc R . . . .
C83 C 0.8057(7) 1.0745(10) 0.9156(6) 0.053(4) Uani 1 1 d . U . . .
C05W C 1.0851(7) 0.2572(9) 0.9590(7) 0.048(4) Uani 1 1 d . U . . .
H05W H 1.1076 0.2722 0.9882 0.057 Uiso 1 1 calc R . . . .
C05X C 0.9354(6) 0.2264(8) 0.7249(6) 0.042(3) Uani 1 1 d . U . . .
H05X H 0.9091 0.2054 0.7226 0.050 Uiso 1 1 calc R . . . .
C74 C 0.4877(6) 0.8133(11) 0.6227(6) 0.050(4) Uani 1 1 d . U . . .
H74 H 0.4787 0.7715 0.6099 0.060 Uiso 1 1 calc R . . . .
C05Z C 0.8518(7) 0.1681(11) 0.8162(8) 0.063(4) Uani 1 1 d . U . . .
H05Z H 0.8319 0.1349 0.8157 0.075 Uiso 1 1 calc R . . . .
C71 C 0.5150(6) 0.9334(10) 0.6577(6) 0.046(3) Uani 1 1 d . U . . .
C142 C 0.8749(8) 0.4823(9) 0.6264(6) 0.051(4) Uani 1 1 d . U . . .
H142 H 0.9023 0.4597 0.6449 0.061 Uiso 1 1 calc R . . . .
C063 C 0.9063(7) 0.2680(10) 0.8118(7) 0.051(3) Uani 1 1 d . U . . .
H063 H 0.9236 0.3023 0.8087 0.061 Uiso 1 1 calc R . . . .
C112 C 0.4731(6) 0.6234(8) 0.5888(6) 0.037(3) Uani 1 1 d . U . . .
H112 H 0.4447 0.6117 0.5636 0.045 Uiso 1 1 calc R . . . .
C066 C 1.0389(7) 0.2605(9) 0.9470(7) 0.054(4) Uani 1 1 d . U . . .
H066 H 1.0306 0.2769 0.9691 0.065 Uiso 1 1 calc R . . . .
C73 C 0.4572(6) 0.8537(10) 0.6264(6) 0.049(3) Uani 1 1 d . U . . .
C068 C 1.0043(7) 0.2408(9) 0.9039(6) 0.044(3) Uani 1 1 d . U . . .
H068 H 0.9730 0.2423 0.8966 0.052 Uiso 1 1 calc R . . . .
C069 C 0.9349(6) 0.2522(9) 0.6866(6) 0.045(3) Uani 1 1 d . U . . .
H069 H 0.9083 0.2491 0.6576 0.054 Uiso 1 1 calc R . . . .
C52 C 0.8069(7) 0.4058(9) 0.6703(6) 0.053(4) Uani 1 1 d . U . . .
H52 H 0.8042 0.3626 0.6599 0.063 Uiso 1 1 calc R . . . .
Cl19 Cl 0.6871(4) 1.1950(4) 0.8835(5) 0.057(2) Uani 0.5 1 d D U P A 1
C143 C 0.8374(8) 0.4532(9) 0.5887(6) 0.051(3) Uani 1 1 d . U . . .
C06I C 0.8659(8) 0.2804(11) 0.8142(8) 0.067(4) Uani 1 1 d . U . . .
H06I H 0.8570 0.3236 0.8150 0.080 Uiso 1 1 calc R . . . .
C06Q C 0.8407(8) 0.2342(11) 0.8153(8) 0.067(4) Uani 1 1 d . U . . .
H06Q H 0.8130 0.2449 0.8155 0.080 Uiso 1 1 calc R . . . .
Cl1 Cl 0.7072(7) 1.1806(8) 0.9160(7) 0.113(5) Uani 0.5 1 d D U P A 2
Cl1G Cl 0.7180(2) 0.9423(3) 0.9329(2) 0.0700(14) Uani 1 1 d . U . B 1
Cl2 Cl 0.6485(3) 0.4881(3) 0.8130(2) 0.0844(18) Uani 1 1 d . U . . .
Cl3 Cl 0.6464(3) 0.2488(3) 0.7530(3) 0.092(2) Uani 1 1 d . U . . .
Cl4 Cl 0.7559(3) 0.3179(4) 0.7565(3) 0.100(2) Uani 1 1 d . U . . .
Cl5 Cl 0.7754(3) 0.4727(4) 0.8967(3) 0.113(3) Uani 1 1 d . U . . .
C6 C 0.6484(5) 0.4614(5) 0.7302(5) 0.060(4) Uani 1 1 d . U . . .
C10 C 0.6498(5) 0.4176(6) 0.6989(4) 0.069(4) Uani 1 1 d G U . . .
H10 H 0.6501 0.4326 0.6716 0.082 Uiso 1 1 calc R . . . .
C12 C 0.6508(5) 0.3519(6) 0.7074(5) 0.080(5) Uani 1 1 d G U . . .
H12 H 0.6518 0.3220 0.6859 0.096 Uiso 1 1 calc R . . . .
C13 C 0.6504(6) 0.3301(5) 0.7473(6) 0.076(4) Uani 1 1 d G U . . .
C14 C 0.6490(5) 0.3739(7) 0.7787(5) 0.072(4) Uani 1 1 d G U . . .
H14 H 0.6487 0.3590 0.8059 0.086 Uiso 1 1 calc R . . . .
C15 C 0.6480(5) 0.4396(6) 0.7701(5) 0.068(4) Uani 1 1 d G U . . .
C8 C 0.7667(5) 0.4054(6) 0.8238(4) 0.072(5) Uani 1 1 d . U . . .
H8 H 0.7647 0.3710 0.8418 0.086 Uiso 1 1 calc R . . . .
C17 C 0.7634(5) 0.3931(4) 0.7806(4) 0.073(4) Uani 1 1 d G U . . .
C16 C 0.7663(4) 0.4434(5) 0.7542(3) 0.032(2) Uani 1 1 d G U . . .
H16 H 0.7640 0.4350 0.7247 0.039 Uiso 1 1 calc R . . . .
C5 C 0.7725(4) 0.5061(4) 0.7709(4) 0.032(2) Uani 1 1 d G U . . .
H5 H 0.7744 0.5405 0.7528 0.039 Uiso 1 1 calc R . . . .
C20 C 0.7757(5) 0.5185(5) 0.8140(4) 0.073(4) Uani 1 1 d G U . . .
C19 C 0.7728(5) 0.4681(7) 0.8405(3) 0.087(5) Uani 1 1 d G U . . .

loop_
_atom_site_aniso_label
_atom_site_aniso_U_11
_atom_site_aniso_U_22
_atom_site_aniso_U_33
_atom_site_aniso_U_23
_atom_site_aniso_U_13
_atom_site_aniso_U_12
Pt1 0.0213(3) 0.0301(3) 0.0218(3) -0.0010(2) 0.0113(3) -0.0012(3)
Ag5 0.0251(5) 0.0303(6) 0.0260(5) -0.0004(4) 0.0134(5) 0.0003(5)
Ag1 0.0225(5) 0.0327(6) 0.0278(5) 0.0012(5) 0.0143(5) 0.0009(5)
Ag6 0.0241(5) 0.0334(6) 0.0235(5) 0.0005(4) 0.0131(4) 0.0023(5)
Ag8 0.0289(6) 0.0335(6) 0.0307(6) -0.0020(5) 0.0167(5) -0.0002(5)
Ag4 0.0225(5) 0.0335(6) 0.0252(5) -0.0015(4) 0.0121(5) 0.0015(5)
Ag7 0.0253(6) 0.0378(6) 0.0290(6) 0.0008(5) 0.0160(5) 0.0035(5)
Ag12 0.0280(6) 0.0396(6) 0.0278(6) -0.0009(5) 0.0174(5) -0.0010(5)
Ag9 0.0267(6) 0.0368(6) 0.0224(5) 0.0004(5) 0.0116(5) 0.0013(5)
Ag2 0.0281(6) 0.0306(6) 0.0287(6) -0.0004(5) 0.0154(5) 0.0005(5)
Ag3 0.0234(6) 0.0352(6) 0.0274(6) -0.0012(5) 0.0125(5) -0.0030(5)
Ag11 0.0234(5) 0.0368(6) 0.0307(6) -0.0052(5) 0.0140(5) -0.0044(5)
Ag10 0.0320(6) 0.0383(6) 0.0305(6) 0.0027(5) 0.0190(5) -0.0015(5)
Ag19 0.0327(6) 0.0421(7) 0.0338(6) 0.0005(5) 0.0169(5) 0.0084(5)
Ag16 0.0403(7) 0.0430(7) 0.0302(6) -0.0011(5) 0.0194(5) 0.0066(6)
Ag15 0.0309(6) 0.0523(7) 0.0289(6) 0.0023(5) 0.0155(5) 0.0083(6)
Ag24 0.0327(6) 0.0398(6) 0.0272(6) 0.0019(5) 0.0125(5) 0.0016(5)
Ag13 0.0273(6) 0.0434(7) 0.0329(6) 0.0001(5) 0.0134(5) 0.0020(5)
Ag23 0.0328(7) 0.0473(7) 0.0435(7) 0.0032(6) 0.0186(6) -0.0001(6)
Ag14 0.0291(6) 0.0514(7) 0.0354(6) 0.0025(6) 0.0139(5) 0.0016(6)
Ag18 0.0493(8) 0.0381(7) 0.0586(8) -0.0074(6) 0.0368(7) -0.0076(6)
Ag22 0.0469(8) 0.0472(7) 0.0508(8) -0.0102(6) 0.0339(7) -0.0101(6)
Ag20 0.0393(7) 0.0810(10) 0.0301(6) 0.0071(7) 0.0199(6) 0.0158(7)
Ag17 0.0417(7) 0.0533(8) 0.0583(8) -0.0189(7) 0.0323(7) -0.0123(6)
Ag21 0.0388(7) 0.0485(8) 0.0642(9) -0.0193(7) 0.0336(7) -0.0098(6)
S14 0.0253(19) 0.042(2) 0.0297(19) 0.0006(16) 0.0187(16) 0.0045(16)
S1 0.0285(19) 0.037(2) 0.0315(19) -0.0017(16) 0.0166(16) 0.0014(16)
S12 0.031(2) 0.043(2) 0.0303(19) 0.0023(17) 0.0208(17) 0.0034(17)
S11 0.0279(19) 0.035(2) 0.0327(19) -0.0068(16) 0.0187(17) -0.0065(16)
Cl60 0.039(2) 0.044(2) 0.036(2) -0.0067(18) 0.0209(18) -0.0010(18)
S3 0.028(2) 0.039(2) 0.0303(19) -0.0032(17) 0.0152(17) -0.0067(17)
S2 0.038(2) 0.0288(19) 0.032(2) 0.0005(16) 0.0198(17) 0.0025(17)
S6 0.0214(18) 0.038(2) 0.0223(17) 0.0023(15) 0.0078(15) 0.0022(16)
S9 0.0299(19) 0.039(2) 0.0260(18) 0.0003(16) 0.0156(16) 0.0048(17)
Cl10 0.030(2) 0.048(2) 0.042(2) -0.0020(18) 0.0180(18) -0.0102(18)
S5 0.036(2) 0.034(2) 0.0289(19) -0.0045(16) 0.0191(17) 0.0013(17)
S4 0.0263(19) 0.0313(19) 0.0313(19) -0.0001(16) 0.0149(16) 0.0036(16)
S13 0.030(2) 0.046(2) 0.032(2) 0.0026(18) 0.0155(17) 0.0049(18)
S7 0.031(2) 0.043(2) 0.030(2) 0.0078(17) 0.0138(17) 0.0090(18)
S8 0.031(2) 0.031(2) 0.040(2) 0.0009(17) 0.0186(18) 0.0005(17)
Cl12 0.036(2) 0.049(2) 0.042(2) 0.0048(19) 0.0201(19) -0.0042(19)
S18 0.034(2) 0.041(2) 0.030(2) 0.0080(17) 0.0146(17) 0.0088(18)
S16 0.038(2) 0.044(2) 0.036(2) 0.0050(18) 0.0230(19) 0.0064(19)
S17 0.035(2) 0.039(2) 0.040(2) -0.0020(18) 0.0221(19) -0.0033(18)
S15 0.038(2) 0.037(2) 0.046(2) 0.0002(18) 0.023(2) -0.0057(18)
P01A 0.0248(18) 0.033(2) 0.0281(18) -0.0017(16) 0.0152(16) -0.0033(16)
S10 0.034(2) 0.039(2) 0.037(2) 0.0119(18) 0.0182(18) 0.0041(18)
Cl14 0.036(2) 0.047(2) 0.039(2) 0.0035(18) 0.0145(18) 0.0110(19)
Cl11 0.036(2) 0.064(3) 0.033(2) -0.012(2) 0.0176(18) -0.007(2)
Cl90 0.047(2) 0.078(3) 0.037(2) -0.019(2) 0.030(2) -0.025(2)
Cl70 0.053(3) 0.057(3) 0.053(3) 0.017(2) 0.038(2) 0.024(2)
Cl30 0.036(2) 0.052(2) 0.041(2) 0.0016(19) 0.0160(19) -0.0032(19)
P01H 0.039(2) 0.037(2) 0.039(2) -0.0085(18) 0.0240(19) -0.0111(18)
Cl1A 0.057(3) 0.069(3) 0.037(2) 0.005(2) 0.028(2) 0.007(2)
Cl40 0.040(2) 0.059(3) 0.066(3) 0.004(2) 0.034(2) 0.015(2)
Cl80 0.057(3) 0.041(2) 0.063(3) -0.002(2) 0.030(2) -0.006(2)
Cl2A 0.043(2) 0.065(3) 0.069(3) -0.009(2) 0.044(2) -0.011(2)
Cl0A 0.057(3) 0.059(3) 0.053(3) 0.021(2) 0.027(2) 0.031(2)
Cl13 0.045(3) 0.065(3) 0.064(3) 0.022(2) 0.033(2) 0.028(2)
Cl5A 0.037(2) 0.047(2) 0.060(3) -0.009(2) 0.014(2) -0.001(2)
Cl61 0.064(3) 0.066(3) 0.034(2) 0.008(2) 0.014(2) -0.024(3)
Cl18 0.054(3) 0.060(3) 0.067(3) 0.024(2) 0.038(3) 0.014(2)
Cl91 0.059(3) 0.072(3) 0.052(3) -0.018(2) 0.026(2) -0.030(3)
Cl3A 0.085(4) 0.075(3) 0.062(3) -0.018(3) 0.058(3) -0.034(3)
Cl50 0.069(3) 0.042(3) 0.074(3) -0.015(2) 0.020(3) -0.015(2)
Cl6A 0.035(2) 0.109(4) 0.050(3) -0.009(3) 0.015(2) 0.018(3)
Cl31 0.103(5) 0.058(3) 0.067(3) -0.025(3) 0.047(3) -0.022(3)
Cl4A 0.055(3) 0.074(4) 0.097(4) 0.010(3) 0.041(3) 0.029(3)
Cl71 0.043(3) 0.115(5) 0.065(3) 0.010(3) 0.024(3) -0.008(3)
Cl41 0.096(5) 0.039(3) 0.084(4) 0.016(3) 0.010(4) 0.007(3)
Cl51 0.092(4) 0.070(4) 0.072(4) 0.013(3) 0.030(3) 0.050(3)
Cl6 0.142(6) 0.043(3) 0.065(3) -0.006(3) 0.050(4) -0.005(3)
Cl15 0.061(4) 0.103(5) 0.079(4) 0.005(4) 0.026(3) -0.018(3)
Cl81 0.087(4) 0.116(5) 0.051(3) -0.028(3) 0.021(3) -0.005(4)
Cl16 0.167(8) 0.091(5) 0.105(5) 0.016(5) 0.031(5) -0.012(5)
C140 0.037(5) 0.041(6) 0.030(5) 0.003(5) 0.027(4) -0.004(5)
C6AA 0.027(5) 0.030(5) 0.036(5) -0.001(5) 0.025(4) 0.003(4)
C61 0.022(5) 0.045(6) 0.029(5) -0.003(5) 0.011(5) 0.002(5)
C65 0.017(5) 0.045(6) 0.026(6) 0.000(5) 0.012(5) 0.003(5)
C7AA 0.034(6) 0.033(6) 0.044(6) 0.001(5) 0.020(5) 0.005(5)
C151 0.075(6) 0.071(6) 0.074(6) -0.002(6) 0.024(5) -0.010(6)
C150 0.069(6) 0.066(6) 0.067(5) -0.001(5) 0.021(5) -0.012(5)
C155 0.078(7) 0.064(6) 0.068(6) 0.013(6) 0.023(5) -0.020(6)
C154 0.092(7) 0.082(7) 0.087(7) 0.002(6) 0.028(6) -0.005(6)
C153 0.098(7) 0.081(7) 0.087(7) 0.005(6) 0.032(5) -0.009(6)
C152 0.084(7) 0.075(7) 0.079(7) 0.007(6) 0.025(5) -0.008(6)
C180 0.031(5) 0.043(6) 0.032(5) 0.007(5) 0.011(5) 0.007(5)
C130 0.030(5) 0.044(6) 0.035(5) 0.004(5) 0.017(5) 0.008(5)
C90 0.036(5) 0.044(6) 0.031(5) -0.004(5) 0.021(4) 0.000(5)
C64 0.029(6) 0.043(6) 0.032(6) -0.002(5) 0.011(5) -0.010(6)
C0AA 0.027(5) 0.034(6) 0.040(6) 0.000(5) 0.021(5) -0.001(5)
C195 0.030(6) 0.035(6) 0.040(6) -0.002(5) 0.020(5) -0.007(5)
C191 0.034(6) 0.039(6) 0.037(6) 0.003(5) 0.024(5) 0.006(5)
C95 0.038(6) 0.047(7) 0.035(6) 0.000(5) 0.025(5) 0.000(6)
C45 0.032(6) 0.038(6) 0.029(6) -0.002(5) 0.016(5) 0.005(5)
C02V 0.039(6) 0.031(6) 0.042(6) -0.004(5) 0.026(5) -0.012(5)
C120 0.035(5) 0.048(6) 0.025(5) -0.001(5) 0.026(4) 0.003(5)
C02X 0.044(6) 0.033(5) 0.040(5) -0.012(5) 0.023(5) -0.015(5)
C60 0.019(5) 0.041(5) 0.026(5) 0.001(5) 0.012(4) 0.002(5)
C115 0.037(6) 0.036(6) 0.029(6) -0.001(5) 0.012(5) 0.014(5)
C2AA 0.034(6) 0.050(7) 0.026(6) 0.010(5) 0.016(5) -0.008(6)
C91 0.038(6) 0.054(6) 0.031(5) -0.007(5) 0.026(5) -0.008(5)
C213 0.041(6) 0.040(6) 0.025(6) -0.010(5) 0.019(5) -0.005(6)
C75 0.049(7) 0.061(7) 0.030(6) 0.010(6) 0.029(5) 0.008(6)
C5AA 0.041(6) 0.036(6) 0.041(6) 0.003(6) 0.020(5) 0.007(6)
C036 0.042(6) 0.048(6) 0.034(6) 0.002(5) 0.015(5) 0.001(6)
C200 0.029(5) 0.041(6) 0.033(5) 0.005(5) 0.016(4) -0.001(5)
C80 0.031(5) 0.041(6) 0.039(5) -0.005(5) 0.022(4) -0.004(5)
C135 0.033(6) 0.045(6) 0.030(6) 0.003(5) 0.017(5) 0.009(6)
C41 0.037(6) 0.051(6) 0.037(6) 0.001(6) 0.017(5) 0.006(6)
C03C 0.046(7) 0.053(7) 0.031(6) 0.015(6) 0.021(5) -0.010(6)
C215 0.039(6) 0.041(6) 0.032(6) -0.004(5) 0.021(5) -0.002(6)
C03E 0.034(6) 0.033(6) 0.036(6) -0.004(5) 0.015(5) -0.013(5)
C111 0.033(6) 0.044(6) 0.032(6) -0.003(5) 0.020(5) -0.004(5)
C203 0.040(6) 0.037(6) 0.041(6) 0.007(5) 0.023(5) -0.001(6)
C193 0.035(6) 0.039(7) 0.045(6) 0.008(6) 0.021(5) 0.004(6)
C03I 0.029(5) 0.040(5) 0.029(5) -0.010(5) 0.011(4) -0.004(5)
C55 0.041(6) 0.041(6) 0.035(6) 0.007(5) 0.028(5) 0.005(6)
C03K 0.036(5) 0.041(6) 0.037(5) -0.004(5) 0.020(5) -0.012(5)
C201 0.031(6) 0.038(6) 0.033(6) 0.008(5) 0.018(5) -0.003(5)
C92 0.041(6) 0.050(7) 0.035(6) -0.016(6) 0.027(5) -0.012(6)
C03N 0.035(6) 0.044(7) 0.037(6) 0.010(6) 0.011(5) 0.007(6)
C03O 0.034(6) 0.043(7) 0.038(6) 0.010(6) 0.015(5) 0.001(6)
C181 0.039(6) 0.052(7) 0.030(6) 0.012(5) 0.019(5) 0.007(6)
C3AA 0.030(6) 0.049(6) 0.027(6) 0.005(5) 0.015(5) -0.011(5)
C131 0.030(6) 0.039(6) 0.049(6) 0.004(6) 0.017(5) 0.002(5)
C03S 0.042(7) 0.051(7) 0.031(6) -0.007(6) 0.020(5) -0.010(6)
C54 0.050(7) 0.041(6) 0.035(6) 0.010(6) 0.029(5) 0.005(6)
C223 0.047(7) 0.060(7) 0.033(6) 0.002(6) 0.019(6) -0.004(6)
C210 0.036(5) 0.035(5) 0.034(5) 0.003(5) 0.021(4) -0.005(5)
C125 0.039(6) 0.053(7) 0.022(6) -0.008(5) 0.015(5) 0.011(6)
C141 0.041(6) 0.043(6) 0.036(6) -0.003(5) 0.032(5) 0.004(5)
C35 0.047(7) 0.045(7) 0.039(6) -0.001(6) 0.029(5) 0.006(6)
C194 0.032(6) 0.035(6) 0.044(6) 0.006(6) 0.020(5) -0.003(5)
C93 0.044(6) 0.048(7) 0.040(6) -0.012(6) 0.024(5) -0.015(6)
C190 0.028(5) 0.038(5) 0.037(5) 0.000(5) 0.023(4) -0.004(5)
C110 0.030(5) 0.039(5) 0.034(5) -0.004(5) 0.021(4) -0.001(5)
C50 0.041(5) 0.036(5) 0.036(5) 0.002(5) 0.025(4) 0.001(5)
C31 0.043(6) 0.033(6) 0.036(6) -0.002(5) 0.027(5) -0.013(5)
C1AA 0.035(6) 0.036(6) 0.037(6) 0.006(5) 0.027(5) -0.003(5)
C4AA 0.045(6) 0.046(6) 0.037(6) 0.003(5) 0.023(5) 0.003(6)
C047 0.044(7) 0.038(6) 0.036(6) 0.000(6) 0.015(5) -0.009(6)
C40 0.027(5) 0.040(5) 0.027(5) 0.004(5) 0.010(4) 0.004(5)
C049 0.042(6) 0.042(6) 0.035(6) 0.000(5) 0.025(5) -0.006(6)
C192 0.041(6) 0.038(6) 0.036(6) 0.006(5) 0.022(5) 0.011(6)
C04B 0.046(7) 0.041(7) 0.044(7) 0.001(6) 0.026(6) -0.016(6)
C214 0.039(6) 0.039(6) 0.034(6) -0.014(5) 0.018(5) -0.005(6)
C133 0.036(6) 0.042(6) 0.044(6) 0.011(6) 0.022(5) 0.015(6)
C185 0.036(6) 0.053(7) 0.041(6) 0.001(6) 0.016(5) 0.004(6)
C114 0.035(6) 0.040(6) 0.035(6) 0.002(5) 0.020(5) 0.007(6)
C122 0.035(6) 0.048(7) 0.032(6) -0.007(5) 0.019(5) -0.001(6)
C121 0.037(6) 0.050(6) 0.031(6) -0.001(5) 0.018(5) -0.001(6)
C220 0.035(5) 0.044(6) 0.028(5) -0.005(5) 0.017(4) -0.006(5)
C212 0.044(6) 0.040(6) 0.032(6) -0.001(5) 0.027(5) -0.004(6)
C42 0.045(7) 0.053(7) 0.041(7) 0.004(6) 0.003(6) 0.011(6)
C51 0.055(7) 0.034(6) 0.040(6) 0.002(5) 0.026(5) 0.002(6)
C70 0.040(6) 0.053(6) 0.035(5) 0.011(5) 0.019(5) 0.015(5)
C132 0.035(6) 0.044(6) 0.047(7) 0.014(6) 0.022(5) 0.007(6)
C124 0.045(7) 0.056(7) 0.026(6) 0.000(6) 0.009(5) 0.010(6)
C94 0.039(6) 0.051(7) 0.039(6) 0.000(6) 0.024(5) -0.012(6)
C123 0.039(6) 0.060(7) 0.029(6) -0.010(6) 0.016(5) 0.004(6)
C30 0.042(5) 0.040(5) 0.032(5) 0.002(5) 0.023(4) -0.006(5)
C81 0.035(6) 0.050(6) 0.050(6) -0.004(6) 0.018(5) -0.012(6)
C04T 0.028(6) 0.050(7) 0.031(6) -0.008(6) 0.012(5) -0.009(6)
C182 0.044(7) 0.058(7) 0.043(7) 0.007(6) 0.020(6) 0.006(6)
C144 0.064(7) 0.059(7) 0.036(6) -0.003(6) 0.032(6) -0.006(7)
C222 0.047(7) 0.056(7) 0.033(6) 0.002(6) 0.017(6) -0.018(6)
C145 0.052(7) 0.048(7) 0.033(6) 0.001(6) 0.029(5) -0.003(6)
C202 0.041(6) 0.039(6) 0.035(6) -0.001(5) 0.020(5) 0.000(6)
C53 0.065(7) 0.045(6) 0.038(6) 0.013(6) 0.028(6) 0.017(6)
C72 0.038(7) 0.068(7) 0.032(6) 0.010(6) 0.015(6) 0.016(6)
C221 0.044(6) 0.052(7) 0.031(6) -0.004(6) 0.020(5) -0.017(6)
C052 0.034(6) 0.042(6) 0.041(6) 0.004(6) 0.018(5) -0.015(6)
C053 0.046(7) 0.060(7) 0.066(7) -0.013(6) 0.041(6) -0.015(6)
C225 0.046(7) 0.046(7) 0.032(6) -0.002(6) 0.015(5) -0.002(6)
C85 0.042(6) 0.045(7) 0.041(6) -0.007(6) 0.024(5) 0.000(6)
C34 0.050(7) 0.048(7) 0.051(7) 0.000(6) 0.033(6) -0.001(6)
C211 0.039(6) 0.040(6) 0.040(6) 0.000(6) 0.025(5) -0.007(6)
C160 0.054(5) 0.059(5) 0.068(5) 0.009(5) 0.042(4) 0.001(5)
C161 0.057(7) 0.065(6) 0.079(6) 0.001(6) 0.051(5) -0.001(6)
C162 0.066(7) 0.069(7) 0.101(8) -0.006(6) 0.060(6) 0.000(7)
C163 0.063(7) 0.061(6) 0.115(8) -0.009(6) 0.073(6) 0.007(6)
C164 0.062(7) 0.058(6) 0.115(8) 0.005(7) 0.064(6) 0.007(7)
C165 0.056(7) 0.053(6) 0.100(7) 0.005(6) 0.060(6) 0.011(6)
C059 0.033(6) 0.041(7) 0.042(6) 0.005(6) 0.014(5) 0.000(6)
C204 0.045(7) 0.048(7) 0.030(6) 0.002(6) 0.019(5) 0.007(6)
C134 0.044(7) 0.047(7) 0.036(6) 0.005(6) 0.011(6) 0.013(6)
C33 0.059(7) 0.046(7) 0.052(7) -0.006(6) 0.025(6) -0.010(6)
C05E 0.047(6) 0.051(7) 0.037(6) 0.003(6) 0.022(5) -0.013(6)
C05F 0.031(5) 0.039(5) 0.040(5) -0.001(5) 0.024(4) -0.001(5)
C184 0.033(6) 0.058(7) 0.050(7) 0.004(6) 0.026(6) 0.008(6)
C205 0.038(6) 0.047(7) 0.036(6) 0.003(6) 0.016(5) 0.000(6)
C224 0.045(7) 0.056(7) 0.036(6) -0.002(6) 0.022(5) 0.009(6)
C05K 0.048(6) 0.052(6) 0.051(6) -0.006(5) 0.036(5) -0.016(5)
C84 0.052(7) 0.057(7) 0.039(6) -0.010(6) 0.019(6) 0.000(6)
C113 0.034(6) 0.044(6) 0.047(6) -0.002(6) 0.022(5) 0.001(5)
C05N 0.037(6) 0.046(6) 0.042(6) -0.001(6) 0.019(5) -0.010(6)
C44 0.046(7) 0.042(7) 0.034(6) 0.002(6) 0.006(6) -0.001(6)
C43 0.051(7) 0.045(7) 0.045(7) 0.005(6) 0.002(6) 0.002(6)
C32 0.044(7) 0.042(7) 0.036(6) -0.006(6) 0.025(5) -0.015(6)
C183 0.039(6) 0.061(7) 0.053(7) 0.002(6) 0.021(6) 0.012(6)
C82 0.035(6) 0.059(7) 0.046(7) -0.015(6) 0.017(6) -0.008(6)
C83 0.051(7) 0.070(7) 0.040(6) -0.013(6) 0.023(6) -0.004(6)
C05W 0.050(7) 0.044(7) 0.047(7) -0.006(6) 0.020(6) -0.014(6)
C05X 0.029(6) 0.043(7) 0.049(7) 0.002(6) 0.015(5) 0.006(6)
C74 0.045(7) 0.069(8) 0.035(6) 0.009(6) 0.019(6) 0.010(7)
C05Z 0.049(7) 0.067(8) 0.087(8) -0.011(7) 0.045(7) -0.012(7)
C71 0.044(6) 0.064(7) 0.036(6) 0.013(6) 0.024(5) 0.020(6)
C142 0.068(7) 0.044(7) 0.041(6) -0.007(6) 0.026(6) -0.002(6)
C063 0.051(7) 0.055(7) 0.065(7) -0.007(7) 0.043(6) -0.021(6)
C112 0.033(6) 0.041(6) 0.042(6) 0.000(6) 0.021(5) -0.004(6)
C066 0.059(7) 0.049(7) 0.053(7) -0.015(6) 0.026(6) -0.013(7)
C73 0.041(6) 0.069(7) 0.038(6) 0.010(6) 0.019(5) 0.013(6)
C068 0.049(7) 0.046(7) 0.047(6) -0.015(6) 0.032(6) -0.012(6)
C069 0.029(6) 0.046(7) 0.048(7) 0.008(6) 0.009(6) -0.002(6)
C52 0.069(8) 0.043(7) 0.046(7) 0.007(6) 0.027(6) 0.006(6)
Cl19 0.064(6) 0.035(5) 0.091(7) -0.002(5) 0.053(6) -0.001(4)
C143 0.075(7) 0.049(7) 0.039(6) -0.004(6) 0.037(6) -0.002(6)
C06I 0.056(8) 0.060(8) 0.091(8) -0.009(7) 0.040(7) -0.018(7)
C06Q 0.048(7) 0.067(8) 0.098(9) -0.015(8) 0.044(7) -0.010(7)
Cl1 0.118(9) 0.082(8) 0.151(10) -0.021(8) 0.074(8) -0.012(7)
Cl1G 0.069(2) 0.072(2) 0.070(2) -0.0011(16) 0.0340(16) -0.0016(16)
Cl2 0.104(5) 0.074(4) 0.078(4) -0.002(3) 0.045(4) -0.001(4)
Cl3 0.091(5) 0.067(4) 0.133(6) 0.008(4) 0.063(4) 0.003(3)
Cl4 0.094(5) 0.086(4) 0.115(5) 0.000(4) 0.046(4) 0.006(4)
Cl5 0.143(7) 0.124(6) 0.093(5) 0.003(5) 0.073(5) 0.018(5)
C6 0.046(6) 0.048(6) 0.081(7) 0.013(6) 0.025(6) -0.004(6)
C10 0.042(7) 0.041(7) 0.109(9) 0.030(7) 0.024(7) 0.008(6)
C12 0.064(8) 0.053(8) 0.114(9) 0.017(8) 0.035(8) 0.008(7)
C13 0.064(7) 0.059(8) 0.110(9) 0.016(7) 0.046(7) 0.007(7)
C14 0.058(7) 0.057(8) 0.106(9) 0.007(7) 0.043(7) 0.000(7)
C15 0.056(7) 0.060(7) 0.091(8) 0.005(7) 0.037(6) 0.000(7)
C8 0.055(8) 0.066(8) 0.073(8) -0.013(7) 0.012(7) 0.015(7)
C17 0.065(7) 0.060(7) 0.067(7) -0.006(7) 0.009(7) 0.008(7)
C16 0.038(5) 0.024(4) 0.024(4) 0.000(4) 0.006(4) -0.006(4)
C5 0.038(5) 0.024(4) 0.024(4) 0.000(4) 0.006(4) -0.006(4)
C20 0.061(6) 0.061(6) 0.059(6) 0.003(6) -0.004(6) 0.006(6)
C19 0.067(7) 0.078(7) 0.081(8) -0.010(7) 0.007(7) 0.015(7)

loop_
_atom_type_symbol
_atom_type_description
_atom_type_scat_dispersion_real
_atom_type_scat_dispersion_imag
_atom_type_scat_source
C C 0.0181 0.0091 'International Tables Vol C Tables 4.2.6.8 and 6.1.1.4'
H H 0.0000 0.0000 'International Tables Vol C Tables 4.2.6.8 and 6.1.1.4'
Ag Ag 0.1306 4.2820 'International Tables Vol C Tables 4.2.6.8 and 6.1.1.4'
Cl Cl 0.3639 0.7018 'International Tables Vol C Tables 4.2.6.8 and 6.1.1.4'
P P 0.2955 0.4335 'International Tables Vol C Tables 4.2.6.8 and 6.1.1.4'
Pt Pt -4.5932 6.9264 'International Tables Vol C Tables 4.2.6.8 and 6.1.1.4'
S S 0.3331 0.5567 'International Tables Vol C Tables 4.2.6.8 and 6.1.1.4'

loop_
_geom_angle_atom_site_label_1
_geom_angle_atom_site_label_2
_geom_angle_atom_site_label_3
_geom_angle
Ag5 Pt1 Ag1 65.68(3)
Ag5 Pt1 Ag6 63.66(3)
Ag5 Pt1 Ag7 116.34(4)
Ag5 Pt1 Ag12 115.17(4)
Ag5 Pt1 Ag9 117.08(4)
Ag5 Pt1 Ag3 117.37(4)
Ag5 Pt1 Ag10 63.09(3)
Ag1 Pt1 Ag6 62.79(3)
Ag1 Pt1 Ag7 117.06(4)
Ag1 Pt1 Ag12 179.02(4)
Ag1 Pt1 Ag9 116.91(4)
Ag1 Pt1 Ag3 63.46(3)
Ag1 Pt1 Ag10 117.26(4)
Ag6 Pt1 Ag12 117.02(4)
Ag6 Pt1 Ag9 179.09(4)
Ag6 Pt1 Ag3 117.18(4)
Ag8 Pt1 Ag5 179.40(5)
Ag8 Pt1 Ag1 113.97(4)
Ag8 Pt1 Ag6 116.68(4)
Ag8 Pt1 Ag7 64.24(4)
Ag8 Pt1 Ag12 65.18(4)
Ag8 Pt1 Ag9 62.57(4)
Ag8 Pt1 Ag2 63.48(3)
Ag8 Pt1 Ag3 62.05(4)
Ag8 Pt1 Ag10 116.89(4)
Ag4 Pt1 Ag5 62.75(3)
Ag4 Pt1 Ag1 63.92(3)
Ag4 Pt1 Ag6 115.29(4)
Ag4 Pt1 Ag8 116.68(4)
Ag4 Pt1 Ag7 178.45(4)
Ag4 Pt1 Ag12 116.82(4)
Ag4 Pt1 Ag9 65.00(3)
Ag4 Pt1 Ag2 117.51(4)
Ag4 Pt1 Ag3 63.53(4)
Ag4 Pt1 Ag11 116.88(4)
Ag4 Pt1 Ag10 61.87(4)
Ag7 Pt1 Ag6 64.76(3)
Ag7 Pt1 Ag12 62.22(3)
Ag7 Pt1 Ag9 114.98(4)
Ag7 Pt1 Ag3 117.92(4)
Ag12 Pt1 Ag9 63.27(4)
Ag2 Pt1 Ag5 116.53(4)
Ag2 Pt1 Ag1 62.11(3)
Ag2 Pt1 Ag6 61.90(3)
Ag2 Pt1 Ag7 63.97(4)
Ag2 Pt1 Ag12 116.92(4)
Ag2 Pt1 Ag9 117.19(4)
Ag2 Pt1 Ag3 65.82(4)
Ag2 Pt1 Ag10 179.35(4)
Ag3 Pt1 Ag12 116.16(4)
Ag3 Pt1 Ag9 62.09(3)
Ag11 Pt1 Ag5 63.53(3)
Ag11 Pt1 Ag1 117.61(4)
Ag11 Pt1 Ag6 63.65(3)
Ag11 Pt1 Ag8 117.05(4)
Ag11 Pt1 Ag7 61.65(4)
Ag11 Pt1 Ag12 62.77(3)
Ag11 Pt1 Ag9 117.07(4)
Ag11 Pt1 Ag2 114.46(4)
Ag11 Pt1 Ag3 178.92(4)
Ag11 Pt1 Ag10 65.93(4)
Ag10 Pt1 Ag6 118.08(4)
Ag10 Pt1 Ag7 116.65(4)
Ag10 Pt1 Ag12 63.71(4)
Ag10 Pt1 Ag9 62.83(4)
Ag10 Pt1 Ag3 113.81(4)
Pt1 Ag5 Ag1 57.32(3)
Pt1 Ag5 Ag6 58.57(3)
Pt1 Ag5 Ag4 58.43(3)
Pt1 Ag5 Ag11 58.09(3)
Pt1 Ag5 Ag10 58.73(3)
Pt1 Ag5 Ag15 115.88(5)
Pt1 Ag5 Ag22 112.05(4)
Ag1 Ag5 Ag22 166.76(5)
Ag6 Ag5 Ag1 58.46(4)
Ag6 Ag5 Ag15 63.22(4)
Ag6 Ag5 Ag22 110.06(5)
Ag4 Ag5 Ag1 59.67(4)
Ag4 Ag5 Ag6 107.59(5)
Ag4 Ag5 Ag11 108.65(4)
Ag4 Ag5 Ag10 59.04(4)
Ag4 Ag5 Ag15 123.02(5)
Ag4 Ag5 Ag22 123.70(5)
Ag11 Ag5 Ag1 106.35(5)
Ag11 Ag5 Ag6 60.14(4)
Ag11 Ag5 Ag15 111.36(5)
Ag11 Ag5 Ag22 60.50(4)
Ag10 Ag5 Ag1 106.88(5)
Ag10 Ag5 Ag6 110.00(5)
Ag10 Ag5 Ag11 62.50(4)
Ag10 Ag5 Ag15 173.10(5)
Ag10 Ag5 Ag22 69.46(4)
Ag15 Ag5 Ag1 71.14(4)
Ag15 Ag5 Ag22 110.91(5)
S5 Ag5 Pt1 159.06(10)
S5 Ag5 Ag1 137.19(10)
S5 Ag5 Ag6 112.29(10)
S5 Ag5 Ag4 138.44(10)
S5 Ag5 Ag11 100.99(10)
S5 Ag5 Ag10 114.87(10)
S5 Ag5 Ag15 68.46(9)
S5 Ag5 Ag22 50.70(9)
Pt1 Ag1 Ag5 57.00(3)
Pt1 Ag1 Ag6 58.84(3)
Pt1 Ag1 Ag4 57.68(3)
Pt1 Ag1 Ag2 58.72(3)
Pt1 Ag1 Ag3 58.50(3)
Pt1 Ag1 Ag16 113.95(4)
Pt1 Ag1 Ag18 111.57(4)
Ag5 Ag1 Ag18 163.85(5)
Ag6 Ag1 Ag5 59.47(4)
Ag6 Ag1 Ag4 106.99(4)
Ag6 Ag1 Ag3 109.64(4)
Ag6 Ag1 Ag16 123.28(5)
Ag6 Ag1 Ag18 127.10(5)
Ag4 Ag1 Ag5 57.94(4)
Ag4 Ag1 Ag16 61.58(4)
Ag4 Ag1 Ag18 106.90(5)
Ag2 Ag1 Ag5 106.63(4)
Ag2 Ag1 Ag6 59.48(4)
Ag2 Ag1 Ag4 109.26(4)
Ag2 Ag1 Ag3 62.86(4)
Ag2 Ag1 Ag16 170.65(5)
Ag2 Ag1 Ag18 71.57(4)
Ag3 Ag1 Ag5 106.27(4)
Ag3 Ag1 Ag4 59.81(4)
Ag3 Ag1 Ag16 108.81(5)
Ag3 Ag1 Ag18 58.21(4)
Ag16 Ag1 Ag5 70.73(4)
Ag16 Ag1 Ag18 108.34(5)
S1 Ag1 Pt1 154.25(10)
S1 Ag1 Ag5 137.70(10)
S1 Ag1 Ag6 143.48(10)
S1 Ag1 Ag4 108.31(10)
S1 Ag1 Ag2 115.53(10)
S1 Ag1 Ag3 96.01(10)
S1 Ag1 Ag16 68.17(10)
S1 Ag1 Ag18 48.22(9)
Pt1 Ag6 Ag5 57.77(3)
Pt1 Ag6 Ag1 58.37(3)
Pt1 Ag6 Ag7 57.54(3)
Pt1 Ag6 Ag2 58.59(3)
Pt1 Ag6 Ag11 57.63(3)
Pt1 Ag6 Ag15 111.15(4)
Pt1 Ag6 Ag13 116.54(4)
Ag5 Ag6 Ag7 105.72(4)
Ag5 Ag6 Ag15 58.75(4)
Ag5 Ag6 Ag13 117.16(5)
Ag1 Ag6 Ag5 62.06(4)
Ag1 Ag6 Ag7 107.39(4)
Ag1 Ag6 Ag11 108.71(4)
Ag1 Ag6 Ag15 70.73(4)
Ag1 Ag6 Ag13 174.73(5)
Ag7 Ag6 Ag15 163.80(5)
Ag7 Ag6 Ag13 67.55(4)
Ag2 Ag6 Ag5 108.72(5)
Ag2 Ag6 Ag1 59.53(4)
Ag2 Ag6 Ag7 60.36(4)
Ag2 Ag6 Ag11 106.81(4)
Ag2 Ag6 Ag15 126.22(5)
Ag2 Ag6 Ag13 117.31(5)
Ag11 Ag6 Ag5 59.54(4)
Ag11 Ag6 Ag7 57.42(4)
Ag11 Ag6 Ag15 107.29(5)
Ag11 Ag6 Ag13 67.59(4)
Ag13 Ag6 Ag15 113.66(5)
S6 Ag6 Pt1 156.70(10)
S6 Ag6 Ag5 99.17(9)
S6 Ag6 Ag1 116.44(9)
S6 Ag6 Ag7 135.86(10)
S6 Ag6 Ag2 141.69(10)
S6 Ag6 Ag11 109.86(10)
S6 Ag6 Ag15 50.58(9)
S6 Ag6 Ag13 68.74(9)
Pt1 Ag8 Ag7 58.32(3)
Pt1 Ag8 Ag12 57.96(3)
Pt1 Ag8 Ag9 59.34(3)
Pt1 Ag8 Ag2 58.35(3)
Pt1 Ag8 Ag3 59.53(3)
Pt1 Ag8 Ag20 116.31(5)
Pt1 Ag8 Ag17 109.83(4)
Ag7 Ag8 Ag12 58.07(4)
Ag7 Ag8 Ag17 106.92(5)
Ag12 Ag8 Ag17 163.61(5)
Ag9 Ag8 Ag7 107.60(5)
Ag9 Ag8 Ag12 59.83(4)
Ag9 Ag8 Ag2 110.08(5)
Ag9 Ag8 Ag20 121.17(5)
Ag9 Ag8 Ag17 125.93(5)
Ag2 Ag8 Ag7 60.29(4)
Ag2 Ag8 Ag12 106.88(5)
Ag2 Ag8 Ag20 112.41(5)
Ag2 Ag8 Ag17 57.11(4)
Ag3 Ag8 Ag7 110.68(5)
Ag3 Ag8 Ag12 108.18(5)
Ag3 Ag8 Ag9 60.19(4)
Ag3 Ag8 Ag2 63.12(4)
Ag3 Ag8 Ag20 174.85(6)
Ag3 Ag8 Ag17 69.25(4)
Ag20 Ag8 Ag7 64.21(4)
Ag20 Ag8 Ag12 70.10(5)
Ag20 Ag8 Ag17 110.94(5)
S8 Ag8 Pt1 153.51(10)
S8 Ag8 Ag7 106.83(10)
S8 Ag8 Ag12 136.41(10)
S8 Ag8 Ag9 144.11(11)
S8 Ag8 Ag2 95.55(10)
S8 Ag8 Ag3 115.29(10)
S8 Ag8 Ag20 66.86(10)
S8 Ag8 Ag17 50.14(10)
Pt1 Ag4 Ag5 58.82(3)
Pt1 Ag4 Ag1 58.40(3)
Pt1 Ag4 Ag9 58.16(3)
Pt1 Ag4 Ag3 58.83(3)
Pt1 Ag4 Ag10 59.54(3)
Pt1 Ag4 Ag16 113.15(4)
Pt1 Ag4 Ag24 117.68(5)
Ag5 Ag4 Ag1 62.39(4)
Ag5 Ag4 Ag9 108.19(5)
Ag5 Ag4 Ag3 110.04(5)
Ag5 Ag4 Ag16 71.85(4)
Ag5 Ag4 Ag24 176.09(6)
Ag1 Ag4 Ag9 106.92(4)
Ag1 Ag4 Ag16 59.98(4)
Ag9 Ag4 Ag16 165.75(5)
Ag3 Ag4 Ag1 60.09(4)
Ag3 Ag4 Ag9 58.42(4)
Ag3 Ag4 Ag16 107.77(5)
Ag10 Ag4 Ag5 60.98(4)
Ag10 Ag4 Ag1 110.55(5)
Ag10 Ag4 Ag9 59.78(4)
Ag10 Ag4 Ag3 108.13(5)
Ag10 Ag4 Ag16 127.87(5)
Ag10 Ag4 Ag24 119.41(5)
Ag24 Ag4 Ag1 114.64(5)
Ag24 Ag4 Ag9 69.82(4)
Ag24 Ag4 Ag3 66.06(4)
Ag24 Ag4 Ag16 109.20(5)
S4 Ag4 Pt1 158.52(10)
S4 Ag4 Ag5 119.86(10)
S4 Ag4 Ag1 101.03(10)
S4 Ag4 Ag9 131.47(10)
S4 Ag4 Ag3 107.19(10)
S4 Ag4 Ag10 141.00(10)
S4 Ag4 Ag16 52.51(9)
S4 Ag4 Ag24 62.60(9)
Pt1 Ag7 Ag6 57.70(3)
Pt1 Ag7 Ag8 57.43(3)
Pt1 Ag7 Ag12 59.01(3)
Pt1 Ag7 Ag2 57.65(3)
Pt1 Ag7 Ag11 58.69(3)
Pt1 Ag7 Ag13 107.39(4)
Pt1 Ag7 Ag14 113.80(4)
Pt1 Ag7 Ag20 109.38(4)
Ag6 Ag7 Ag13 56.83(3)
Ag6 Ag7 Ag14 70.26(4)
Ag6 Ag7 Ag20 162.35(5)
Ag8 Ag7 Ag6 105.49(4)
Ag8 Ag7 Ag13 162.32(5)
Ag8 Ag7 Ag14 108.00(5)
Ag8 Ag7 Ag20 57.37(4)
Ag12 Ag7 Ag6 108.43(5)
Ag12 Ag7 Ag8 61.70(4)
Ag12 Ag7 Ag2 108.86(5)
Ag12 Ag7 Ag13 120.73(5)
Ag12 Ag7 Ag14 169.27(6)
Ag12 Ag7 Ag20 68.74(4)
Ag2 Ag7 Ag6 57.63(4)
Ag2 Ag7 Ag8 59.14(4)
Ag2 Ag7 Ag13 106.08(4)
Ag2 Ag7 Ag14 61.11(4)
Ag2 Ag7 Ag20 105.97(5)
Ag11 Ag7 Ag6 60.22(4)
Ag11 Ag7 Ag8 108.72(5)
Ag11 Ag7 Ag12 60.68(4)
Ag11 Ag7 Ag2 106.86(5)
Ag11 Ag7 Ag13 64.17(4)
Ag11 Ag7 Ag14 124.08(5)
Ag11 Ag7 Ag20 126.04(5)
Ag14 Ag7 Ag13 68.01(4)
Ag14 Ag7 Ag20 109.09(5)
Ag20 Ag7 Ag13 140.24(5)
S7 Ag7 Pt1 154.73(11)
S7 Ag7 Ag6 136.97(10)
S7 Ag7 Ag8 97.49(11)
S7 Ag7 Ag12 114.48(10)
S7 Ag7 Ag2 108.94(11)
S7 Ag7 Ag11 142.99(11)
S7 Ag7 Ag13 96.75(10)
S7 Ag7 Ag14 68.20(10)
S7 Ag7 Ag20 50.44(9)
Pt1 Ag12 Ag8 56.86(3)
Pt1 Ag12 Ag7 58.77(3)
Pt1 Ag12 Ag9 58.41(3)
Pt1 Ag12 Ag11 58.02(3)
Pt1 Ag12 Ag10 57.98(3)
Pt1 Ag12 Ag19 118.41(5)
Pt1 Ag12 Ag20 101.96(4)
Pt1 Ag12 Ag21 111.73(4)
Ag8 Ag12 Ag19 71.69(4)
Ag8 Ag12 Ag20 53.90(4)
Ag8 Ag12 Ag21 159.13(5)
Ag7 Ag12 Ag8 60.23(4)
Ag7 Ag12 Ag9 108.11(5)
Ag7 Ag12 Ag11 58.95(4)
Ag7 Ag12 Ag10 108.89(4)
Ag7 Ag12 Ag19 121.45(5)
Ag7 Ag12 Ag20 58.89(4)
Ag7 Ag12 Ag21 132.13(5)
Ag9 Ag12 Ag8 58.29(4)
Ag9 Ag12 Ag10 59.34(4)
Ag9 Ag12 Ag19 67.13(4)
Ag9 Ag12 Ag20 105.81(5)
Ag9 Ag12 Ag21 101.05(5)
Ag11 Ag12 Ag8 106.24(4)
Ag11 Ag12 Ag9 108.90(5)
Ag11 Ag12 Ag10 62.23(4)
Ag11 Ag12 Ag19 176.03(5)
Ag11 Ag12 Ag20 115.15(5)
Ag11 Ag12 Ag21 76.18(4)
Ag10 Ag12 Ag8 105.48(5)
Ag10 Ag12 Ag19 114.75(5)
Ag10 Ag12 Ag20 158.81(5)
Ag10 Ag12 Ag21 56.62(4)
Ag19 Ag12 Ag20 66.61(4)
Ag19 Ag12 Ag21 104.50(5)
Ag21 Ag12 Ag20 144.57(5)
S12 Ag12 Pt1 157.05(10)
S12 Ag12 Ag8 134.85(10)
S12 Ag12 Ag7 142.10(10)
S12 Ag12 Ag9 107.77(10)
S12 Ag12 Ag11 118.65(11)
S12 Ag12 Ag10 99.60(10)
S12 Ag12 Ag19 63.79(10)
S12 Ag12 Ag20 99.53(10)
S12 Ag12 Ag21 49.61(10)
Pt1 Ag9 Ag8 58.09(3)
Pt1 Ag9 Ag4 56.85(3)
Pt1 Ag9 Ag12 58.32(3)
Pt1 Ag9 Ag3 58.87(3)
Pt1 Ag9 Ag10 58.37(3)
Pt1 Ag9 Ag19 110.14(4)
Pt1 Ag9 Ag24 103.17(4)
Pt1 Ag9 Ag23 120.67(5)
Ag8 Ag9 Ag4 106.23(4)
Ag8 Ag9 Ag12 61.88(4)
Ag8 Ag9 Ag10 109.23(5)
Ag8 Ag9 Ag19 69.18(4)
Ag8 Ag9 Ag24 117.21(5)
Ag8 Ag9 Ag23 178.11(6)
Ag4 Ag9 Ag19 163.85(5)
Ag4 Ag9 Ag24 54.01(3)
Ag4 Ag9 Ag23 73.47(4)
Ag12 Ag9 Ag4 106.10(4)
Ag12 Ag9 Ag19 57.86(4)
Ag12 Ag9 Ag24 159.92(5)
Ag12 Ag9 Ag23 116.33(5)
Ag3 Ag9 Ag8 59.49(4)
Ag3 Ag9 Ag4 59.70(4)
Ag3 Ag9 Ag12 109.26(5)
Ag3 Ag9 Ag10 107.55(4)
Ag3 Ag9 Ag19 124.39(5)
Ag3 Ag9 Ag24 60.45(4)
Ag3 Ag9 Ag23 121.42(5)
Ag10 Ag9 Ag4 57.79(4)
Ag10 Ag9 Ag12 60.52(4)
Ag10 Ag9 Ag19 108.17(5)
Ag10 Ag9 Ag24 104.35(4)
Ag10 Ag9 Ag23 69.00(4)
Ag19 Ag9 Ag24 142.11(4)
Ag23 Ag9 Ag19 110.57(4)
Ag23 Ag9 Ag24 64.21(4)
S9 Ag9 Pt1 153.33(10)
S9 Ag9 Ag8 113.61(10)
S9 Ag9 Ag4 140.07(10)
S9 Ag9 Ag12 95.09(10)
S9 Ag9 Ag3 142.71(11)
S9 Ag9 Ag10 108.97(10)
S9 Ag9 Ag19 48.17(9)
S9 Ag9 Ag24 102.82(10)
S9 Ag9 Ag23 66.80(10)
Pt1 Ag2 Ag1 59.16(3)
Pt1 Ag2 Ag6 59.51(3)
Pt1 Ag2 Ag8 58.17(3)
Pt1 Ag2 Ag7 58.37(3)
Pt1 Ag2 Ag3 57.52(3)
Pt1 Ag2 Ag14 113.90(5)
Pt1 Ag2 Ag17 117.40(5)
Ag1 Ag2 Ag8 107.28(5)
Ag1 Ag2 Ag7 109.81(5)
Ag1 Ag2 Ag3 59.70(4)
Ag1 Ag2 Ag14 127.82(5)
Ag1 Ag2 Ag17 120.61(5)
Ag6 Ag2 Ag1 60.99(4)
Ag6 Ag2 Ag8 110.11(5)
Ag6 Ag2 Ag7 62.00(4)
Ag6 Ag2 Ag3 108.33(5)
Ag6 Ag2 Ag14 71.74(4)
Ag6 Ag2 Ag17 175.76(5)
Ag8 Ag2 Ag7 60.57(4)
Ag8 Ag2 Ag3 57.71(4)
Ag8 Ag2 Ag14 108.65(5)
Ag8 Ag2 Ag17 65.78(4)
Ag7 Ag2 Ag3 106.63(4)
Ag7 Ag2 Ag14 60.50(4)
Ag3 Ag2 Ag14 165.95(5)
Ag17 Ag2 Ag7 114.11(5)
Ag17 Ag2 Ag3 70.66(4)
Ag17 Ag2 Ag14 108.18(5)
S2 Ag2 Pt1 158.94(10)
S2 Ag2 Ag1 140.57(10)
S2 Ag2 Ag6 118.27(10)
S2 Ag2 Ag8 108.92(9)
S2 Ag2 Ag7 101.26(10)
S2 Ag2 Ag3 132.84(10)
S2 Ag2 Ag14 51.29(10)
S2 Ag2 Ag17 63.39(10)
Pt1 Ag3 Ag1 58.03(3)
Pt1 Ag3 Ag8 58.42(3)
Pt1 Ag3 Ag4 57.64(3)
Pt1 Ag3 Ag9 59.04(3)
Pt1 Ag3 Ag2 56.66(3)
Pt1 Ag3 Ag24 108.41(4)
Pt1 Ag3 Ag18 118.49(5)
Ag1 Ag3 Ag2 57.44(4)
Ag1 Ag3 Ag24 107.05(5)
Ag1 Ag3 Ag18 66.35(4)
Ag8 Ag3 Ag1 106.61(5)
Ag8 Ag3 Ag4 108.57(5)
Ag8 Ag3 Ag9 60.32(4)
Ag8 Ag3 Ag2 59.17(4)
Ag8 Ag3 Ag24 124.56(5)
Ag8 Ag3 Ag18 122.38(5)
Ag4 Ag3 Ag1 60.09(4)
Ag4 Ag3 Ag2 105.23(4)
Ag4 Ag3 Ag24 56.75(4)
Ag4 Ag3 Ag18 113.60(5)
Ag9 Ag3 Ag1 109.67(5)
Ag9 Ag3 Ag4 61.88(4)
Ag9 Ag3 Ag2 107.09(4)
Ag9 Ag3 Ag24 67.43(4)
Ag9 Ag3 Ag18 175.43(5)
Ag2 Ag3 Ag24 161.92(5)
Ag2 Ag3 Ag18 72.94(4)
Ag18 Ag3 Ag24 111.09(5)
S3 Ag3 Pt1 153.63(11)
S3 Ag3 Ag1 109.14(10)
S3 Ag3 Ag8 143.35(10)
S3 Ag3 Ag4 96.09(10)
S3 Ag3 Ag9 113.13(10)
S3 Ag3 Ag2 139.68(10)
S3 Ag3 Ag24 50.15(10)
S3 Ag3 Ag18 67.20(10)
Pt1 Ag11 Ag5 58.38(3)
Pt1 Ag11 Ag6 58.72(3)
Pt1 Ag11 Ag7 59.65(3)
Pt1 Ag11 Ag12 59.21(3)
Pt1 Ag11 Ag10 57.43(3)
Pt1 Ag11 Ag13 108.94(4)
Pt1 Ag11 Ag22 113.89(5)
Ag5 Ag11 Ag6 60.31(4)
Ag5 Ag11 Ag10 58.67(4)
Ag5 Ag11 Ag13 109.50(4)
Ag5 Ag11 Ag22 62.29(4)
Ag6 Ag11 Ag10 107.11(4)
Ag6 Ag11 Ag13 57.69(4)
Ag6 Ag11 Ag22 111.65(5)
Ag7 Ag11 Ag5 110.27(5)
Ag7 Ag11 Ag6 62.36(4)
Ag7 Ag11 Ag12 60.37(4)
Ag7 Ag11 Ag10 108.02(5)
Ag7 Ag11 Ag13 65.31(4)
Ag7 Ag11 Ag22 172.56(5)
Ag12 Ag11 Ag5 108.06(5)
Ag12 Ag11 Ag6 109.87(5)
Ag12 Ag11 Ag10 59.72(4)
Ag12 Ag11 Ag13 121.51(5)
Ag12 Ag11 Ag22 120.68(5)
Ag10 Ag11 Ag13 164.75(5)
Ag22 Ag11 Ag10 68.73(4)
Ag22 Ag11 Ag13 116.06(5)
S11 Ag11 Pt1 151.83(10)
S11 Ag11 Ag5 110.18(10)
S11 Ag11 Ag6 93.12(9)
S11 Ag11 Ag7 109.14(10)
S11 Ag11 Ag12 141.47(10)
S11 Ag11 Ag10 142.67(11)
S11 Ag11 Ag13 47.33(10)
S11 Ag11 Ag22 74.77(10)
Pt1 Ag10 Ag5 58.18(3)
Pt1 Ag10 Ag4 58.59(3)
Pt1 Ag10 Ag12 58.31(3)
Pt1 Ag10 Ag9 58.80(3)
Pt1 Ag10 Ag11 56.64(3)
Pt1 Ag10 Ag22 102.46(4)
Pt1 Ag10 Ag21 120.70(5)
Ag5 Ag10 Ag12 106.80(5)
Ag5 Ag10 Ag9 109.48(5)
Ag5 Ag10 Ag11 58.83(4)
Ag5 Ag10 Ag22 57.48(4)
Ag5 Ag10 Ag21 128.91(5)
Ag4 Ag10 Ag5 59.98(4)
Ag4 Ag10 Ag12 109.42(5)
Ag4 Ag10 Ag9 62.42(4)
Ag4 Ag10 Ag11 106.50(5)
Ag4 Ag10 Ag22 113.56(4)
Ag4 Ag10 Ag21 170.29(6)
Ag12 Ag10 Ag11 58.05(4)
Ag12 Ag10 Ag22 107.68(5)
Ag9 Ag10 Ag12 60.13(4)
Ag9 Ag10 Ag11 106.22(5)
Ag9 Ag10 Ag22 160.74(5)
Ag9 Ag10 Ag21 108.42(5)
Ag11 Ag10 Ag22 55.58(4)
Ag21 Ag10 Ag12 65.81(4)
Ag21 Ag10 Ag11 78.55(5)
Ag21 Ag10 Ag22 76.16(4)
S10 Ag10 Pt1 151.33(11)
S10 Ag10 Ag5 145.84(11)
S10 Ag10 Ag4 113.45(11)
S10 Ag10 Ag12 106.74(10)
S10 Ag10 Ag9 92.71(11)
S10 Ag10 Ag11 140.06(11)
S10 Ag10 Ag22 105.62(11)
S10 Ag10 Ag21 62.01(10)
Ag12 Ag19 Ag9 55.01(3)
S12 Ag19 Ag12 49.71(7)
S12 Ag19 Ag9 89.41(8)
S9 Ag19 Ag12 92.99(9)
S9 Ag19 Ag9 48.56(9)
S9 Ag19 S12 94.18(13)
S16 Ag19 Ag12 97.24(11)
S16 Ag19 Ag9 138.47(10)
S16 Ag19 S12 93.50(13)
S16 Ag19 S9 169.68(14)
Ag1 Ag16 Ag4 58.44(4)
S14 Ag16 Ag1 88.87(10)
S14 Ag16 Ag4 134.23(10)
S14 Ag16 S4 171.20(14)
S4 Ag16 Ag1 99.93(9)
S4 Ag16 Ag4 52.73(9)
Ag5 Ag15 Ag6 58.04(4)
S14 Ag15 Ag5 95.72(10)
S14 Ag15 Ag6 130.64(10)
S14 Ag15 S6 160.09(14)
S6 Ag15 Ag5 100.25(9)
S6 Ag15 Ag6 52.65(9)
Ag4 Ag24 Ag9 56.17(3)
Ag4 Ag24 Ag3 57.19(4)
Ag3 Ag24 Ag9 52.12(3)
S3 Ag24 Ag4 96.87(10)
S3 Ag24 Ag9 99.26(10)
S3 Ag24 Ag3 50.66(9)
S3 Ag24 S4 96.87(12)
S4 Ag24 Ag4 51.53(8)
S4 Ag24 Ag9 107.12(9)
S4 Ag24 Ag3 93.10(8)
S18 Ag24 Ag4 112.44(11)
S18 Ag24 Ag9 89.88(10)
S18 Ag24 Ag3 140.96(11)
S18 Ag24 S3 149.20(14)
S18 Ag24 S4 108.50(13)
Ag6 Ag13 Ag7 55.62(3)
Ag6 Ag13 Ag11 54.73(3)
Ag11 Ag13 Ag7 50.51(3)
S11 Ag13 Ag6 91.38(10)
S11 Ag13 Ag7 95.93(10)
S11 Ag13 Ag11 48.26(9)
S13 Ag13 Ag6 96.66(11)
S13 Ag13 Ag7 91.31(11)
S13 Ag13 Ag11 140.06(11)
S13 Ag13 S11 171.33(14)
S18 Ag23 Ag9 96.04(10)
S18 Ag23 S10 174.51(14)
S10 Ag23 Ag9 89.11(10)
Ag7 Ag14 Ag2 58.39(4)
S2 Ag14 Ag7 101.56(10)
S2 Ag14 Ag2 53.85(10)
S13 Ag14 Ag7 99.97(11)
S13 Ag14 Ag2 138.46(12)
S13 Ag14 S2 157.96(14)
Ag3 Ag18 Ag1 55.45(3)
S1 Ag18 Ag1 49.84(9)
S1 Ag18 Ag3 94.97(10)
S15 Ag18 Ag1 137.37(11)
S15 Ag18 Ag3 95.35(11)
S15 Ag18 S1 169.58(15)
Ag5 Ag22 Ag10 53.06(3)
Ag11 Ag22 Ag5 57.21(4)
Ag11 Ag22 Ag10 55.69(4)
S5 Ag22 Ag5 53.37(10)
S5 Ag22 Ag11 100.38(10)
S5 Ag22 Ag10 102.15(10)
S17 Ag22 Ag5 132.99(11)
S17 Ag22 Ag11 86.30(11)
S17 Ag22 Ag10 82.88(11)
S17 Ag22 S5 173.13(15)
Ag8 Ag20 Ag7 58.42(4)
Ag8 Ag20 Ag12 56.00(4)
Ag7 Ag20 Ag12 52.37(4)
S7 Ag20 Ag8 99.06(10)
S7 Ag20 Ag7 51.28(10)
S7 Ag20 Ag12 99.97(11)
S16 Ag20 Ag8 105.22(11)
S16 Ag20 Ag7 140.65(11)
S16 Ag20 Ag12 88.41(11)
S16 Ag20 S7 154.85(15)
Ag2 Ag17 Ag8 57.11(4)
S2 Ag17 Ag8 94.39(9)
S2 Ag17 Ag2 51.89(8)
S8 Ag17 Ag8 51.13(10)
S8 Ag17 Ag2 96.32(10)
S8 Ag17 S2 97.03(13)
S15 Ag17 Ag8 136.03(12)
S15 Ag17 Ag2 106.33(11)
S15 Ag17 S2 105.20(14)
S15 Ag17 S8 154.98(15)
Ag10 Ag21 Ag12 57.57(4)
S12 Ag21 Ag12 51.13(9)
S12 Ag21 Ag10 101.77(10)
S12 Ag21 S10 104.80(14)
S17 Ag21 Ag12 118.64(11)
S17 Ag21 Ag10 93.77(11)
S17 Ag21 S12 145.21(15)
S17 Ag21 S10 109.33(14)
S10 Ag21 Ag12 94.12(9)
S10 Ag21 Ag10 52.43(8)
Ag15 S14 Ag16 103.01(13)
C140 S14 Ag16 108.7(5)
C140 S14 Ag15 106.1(6)
Ag18 S1 Ag1 81.94(12)
C6AA S1 Ag1 108.8(5)
C6AA S1 Ag18 106.5(5)
Ag12 S12 Ag19 66.50(10)
Ag21 S12 Ag12 79.26(11)
Ag21 S12 Ag19 129.29(15)
C120 S12 Ag12 110.4(5)
C120 S12 Ag19 119.6(6)
C120 S12 Ag21 106.6(6)
Ag13 S11 Ag11 84.42(12)
C110 S11 Ag11 109.3(5)
C110 S11 Ag13 106.1(6)
Ag24 S3 Ag3 79.19(12)
C30 S3 Ag3 110.2(6)
C30 S3 Ag24 103.0(5)
Ag2 S2 Ag17 64.72(10)
Ag14 S2 Ag2 74.85(12)
Ag14 S2 Ag17 128.99(15)
C03I S2 Ag2 107.6(6)
C03I S2 Ag14 105.0(5)
C03I S2 Ag17 115.7(5)
Ag15 S6 Ag6 76.77(11)
C60 S6 Ag6 108.3(5)
C60 S6 Ag15 104.0(5)
Ag19 S9 Ag9 83.27(12)
C90 S9 Ag9 108.7(5)
C90 S9 Ag19 102.6(6)
Ag22 S5 Ag5 75.93(11)
C50 S5 Ag5 108.2(6)
C50 S5 Ag22 105.5(5)
Ag4 S4 Ag24 65.86(9)
Ag16 S4 Ag4 74.76(11)
Ag16 S4 Ag24 130.81(15)
C40 S4 Ag4 109.0(5)
C40 S4 Ag16 108.2(5)
C40 S4 Ag24 111.6(5)
Ag13 S13 Ag14 94.35(15)
C130 S13 Ag13 109.1(6)
C130 S13 Ag14 102.5(6)
Ag20 S7 Ag7 78.28(12)
C70 S7 Ag7 111.5(6)
C70 S7 Ag20 104.1(6)
Ag17 S8 Ag8 78.73(12)
C80 S8 Ag8 106.6(6)
C80 S8 Ag17 102.0(5)
Ag23 S18 Ag24 89.84(14)
C180 S18 Ag24 101.7(5)
C180 S18 Ag23 112.3(6)
Ag20 S16 Ag19 92.82(14)
C160 S16 Ag19 115.0(5)
C160 S16 Ag20 99.1(4)
Ag22 S17 Ag21 106.65(16)
C6 S17 Ag22 101.6(5)
C6 S17 Ag21 118.7(5)
Ag18 S15 Ag17 94.31(15)
C150 S15 Ag18 120.7(6)
C150 S15 Ag17 95.2(6)
C200 P01A C190 111.6(7)
C210 P01A C200 108.9(7)
C210 P01A C190 108.6(8)
C210 P01A C220 111.8(8)
C220 P01A C200 107.8(8)
C220 P01A C190 108.2(7)
Ag10 S10 Ag21 65.56(10)
Ag23 S10 Ag10 86.67(13)
Ag23 S10 Ag21 138.70(17)
C20 S10 Ag10 94.3(4)
C20 S10 Ag23 107.2(5)
C20 S10 Ag21 104.9(5)
C02X P01H C05F 112.7(8)
C03K P01H C02X 108.8(8)
C03K P01H C05F 109.8(8)
C03K P01H C05K 109.2(8)
C05K P01H C02X 109.3(8)
C05K P01H C05F 107.1(8)
C141 C140 S14 123.1(13)
C141 C140 C145 116.6(15)
C145 C140 S14 120.2(13)
C7AA C6AA S1 123.1(12)
C7AA C6AA C0AA 117.4(14)
C0AA C6AA S1 119.5(12)
C60 C61 Cl60 122.0(13)
C60 C61 C2AA 119.4(15)
C2AA C61 Cl60 118.5(12)
C64 C65 H65 118.1
C64 C65 C60 123.7(14)
C60 C65 H65 118.1
C6AA C7AA H7AA 118.3
C5AA C7AA C6AA 123.4(16)
C5AA C7AA H7AA 118.3
C150 C151 Cl15 125.6(10)
C150 C151 C152 120.0
C152 C151 Cl15 114.4(10)
C151 C150 S15 116.0(10)
C155 C150 S15 124.0(10)
C155 C150 C151 120.0
C150 C155 H155 120.0
C150 C155 C154 120.0
C154 C155 H155 120.0
C155 C154 H154 120.0
C153 C154 C155 120.0
C153 C154 H154 120.0
C154 C153 Cl16 120.2(12)
C154 C153 C152 120.0
C152 C153 Cl16 119.7(12)
C151 C152 H152 120.0
C153 C152 C151 120.0
C153 C152 H152 120.0
C181 C180 S18 123.5(13)
C181 C180 C185 118.2(16)
C185 C180 S18 118.1(13)
C135 C130 S13 119.5(13)
C131 C130 S13 121.8(13)
C131 C130 C135 118.7(15)
C95 C90 S9 123.3(12)
C95 C90 C91 114.2(15)
C91 C90 S9 122.2(13)
C65 C64 H64 120.6
C65 C64 C3AA 118.8(16)
C3AA C64 H64 120.6
C6AA C0AA Cl10 122.0(12)
C6AA C0AA C1AA 120.0(15)
C1AA C0AA Cl10 117.8(11)
C194 C195 H195 120.1
C190 C195 H195 120.1
C190 C195 C194 119.8(15)
C190 C191 H191 120.7
C192 C191 H191 120.7
C192 C191 C190 118.7(15)
C90 C95 H95 118.6
C90 C95 C94 122.9(15)
C94 C95 H95 118.6
C40 C45 H45 120.0
C44 C45 H45 120.0
C44 C45 C40 120.0(16)
C02X C02V H02V 119.2
C02X C02V C04B 121.7(16)
C04B C02V H02V 119.2
C125 C120 S12 124.0(13)
C121 C120 S12 121.5(13)
C121 C120 C125 114.6(15)
C02V C02X P01H 122.1(13)
C02V C02X C068 121.4(16)
C068 C02X P01H 116.0(13)
C61 C60 S6 119.3(12)
C65 C60 S6 123.5(11)
C65 C60 C61 117.2(14)
C110 C115 H115 119.8
C114 C115 H115 119.8
C114 C115 C110 120.4(16)
C61 C2AA H2AA 120.0
C3AA C2AA C61 119.9(14)
C3AA C2AA H2AA 120.0
C90 C91 Cl90 118.6(13)
C92 C91 Cl90 115.8(11)
C92 C91 C90 125.5(15)
C214 C213 H213 120.0
C212 C213 H213 120.0
C212 C213 C214 120.0(14)
C70 C75 H75 118.2
C70 C75 C74 123.6(18)
C74 C75 H75 118.2
C7AA C5AA H5AA 121.0
C7AA C5AA C4AA 118.1(17)
C4AA C5AA H5AA 121.0
C03C C036 Cl0A 117.5(14)
C03C C036 C03I 120.6(17)
C03I C036 Cl0A 121.9(13)
C201 C200 P01A 121.8(12)
C205 C200 P01A 118.6(13)
C205 C200 C201 119.4(16)
C81 C80 S8 119.4(14)
C85 C80 S8 125.2(13)
C85 C80 C81 115.4(16)
C130 C135 H135 119.8
C134 C135 C130 120.5(17)
C134 C135 H135 119.8
C40 C41 Cl40 122.7(14)
C40 C41 C42 119.7(17)
C42 C41 Cl40 117.6(14)
C036 C03C H03C 121.1
C05E C03C C036 117.7(16)
C05E C03C H03C 121.1
C210 C215 H215 119.8
C214 C215 H215 119.8
C214 C215 C210 120.4(15)
C047 C03E H03E 120.1
C052 C03E H03E 120.1
C052 C03E C047 119.9(16)
C110 C111 Cl11 120.7(12)
C112 C111 Cl11 117.0(13)
C112 C111 C110 122.3(15)
C202 C203 H203 118.5
C204 C203 H203 118.5
C204 C203 C202 123.1(17)
C194 C193 H193 119.1
C194 C193 C192 121.8(16)
C192 C193 H193 119.1
C036 C03I S2 119.8(13)
C04T C03I S2 121.3(13)
C04T C03I C036 118.8(15)
C54 C55 H55 121.2
C54 C55 C50 117.6(15)
C50 C55 H55 121.2
C049 C03K P01H 120.6(13)
C049 C03K C05N 118.6(16)
C05N C03K P01H 120.7(13)
C200 C201 H201 120.2
C200 C201 C202 119.7(16)
C202 C201 H201 120.2
C91 C92 H92 121.7
C91 C92 C93 116.7(14)
C93 C92 H92 121.7
C03O C03N H03N 118.0
C059 C03N H03N 118.0
C059 C03N C03O 124.0(18)
C03N C03O H03O 121.2
C03N C03O C05F 117.7(16)
C05F C03O H03O 121.2
C180 C181 Cl18 120.7(14)
C180 C181 C182 122.1(16)
C182 C181 Cl18 117.2(14)
C64 C3AA Cl61 119.0(13)
C2AA C3AA Cl61 119.9(12)
C2AA C3AA C64 120.9(15)
C130 C131 Cl5A 121.7(13)
C130 C131 C132 119.4(16)
C132 C131 Cl5A 118.8(13)
C04T C03S H03S 120.2
C05E C03S H03S 120.2
C05E C03S C04T 119.6(18)
C55 C54 H54 120.0
C53 C54 C55 120.0(18)
C53 C54 H54 120.0
C222 C223 H223 119.3
C224 C223 H223 119.3
C224 C223 C222 121.3(18)
C215 C210 P01A 120.6(12)
C211 C210 P01A 121.2(13)
C211 C210 C215 117.9(15)
C120 C125 H125 117.5
C124 C125 C120 125.1(18)
C124 C125 H125 117.5
C140 C141 Cl14 120.9(13)
C142 C141 Cl14 113.9(14)
C142 C141 C140 125.2(17)
C30 C35 H35 117.5
C30 C35 C34 125.0(18)
C34 C35 H35 117.5
C195 C194 H194 121.3
C193 C194 C195 117.5(16)
C193 C194 H194 121.3
C92 C93 Cl91 119.1(13)
C94 C93 Cl91 119.8(13)
C94 C93 C92 120.9(16)
C195 C190 P01A 119.4(12)
C195 C190 C191 122.3(15)
C191 C190 P01A 118.3(12)
C115 C110 S11 121.8(12)
C111 C110 S11 121.3(12)
C111 C110 C115 116.5(14)
C55 C50 S5 118.2(12)
C51 C50 S5 123.1(14)
C51 C50 C55 118.5(16)
C30 C31 Cl30 121.9(13)
C30 C31 C32 121.4(16)
C32 C31 Cl30 116.7(13)
C0AA C1AA H1AA 120.2
C4AA C1AA C0AA 119.7(14)
C4AA C1AA H1AA 120.2
C5AA C4AA Cl1A 118.9(14)
C1AA C4AA Cl1A 119.8(13)
C1AA C4AA C5AA 121.1(15)
C03E C047 H047 119.2
C03E C047 C049 121.5(16)
C049 C047 H047 119.2
C45 C40 S4 121.4(12)
C41 C40 S4 119.4(13)
C41 C40 C45 118.8(15)
C03K C049 C047 118.9(16)
C03K C049 H049 120.5
C047 C049 H049 120.5
C191 C192 C193 119.9(15)
C191 C192 H192 120.1
C193 C192 H192 120.1
C02V C04B H04B 120.6
C02V C04B C05W 118.8(17)
C05W C04B H04B 120.6
C213 C214 C215 119.6(15)
C213 C214 H214 120.2
C215 C214 H214 120.2
C132 C133 Cl13 118.1(14)
C134 C133 Cl13 120.9(14)
C134 C133 C132 121.0(16)
C180 C185 H185 120.1
C184 C185 C180 119.7(17)
C184 C185 H185 120.1
C115 C114 H114 119.3
C113 C114 C115 121.3(16)
C113 C114 H114 119.3
C121 C122 H122 120.8
C123 C122 H122 120.8
C123 C122 C121 118.3(16)
C120 C121 Cl12 122.0(13)
C120 C121 C122 121.5(16)
C122 C121 Cl12 116.4(13)
C221 C220 P01A 117.7(13)
C225 C220 P01A 122.3(13)
C225 C220 C221 119.8(16)
C213 C212 H212 118.9
C213 C212 C211 122.2(15)
C211 C212 H212 118.9
C41 C42 H42 119.7
C43 C42 C41 120.6(19)
C43 C42 H42 119.7
C50 C51 Cl50 121.0(15)
C50 C51 C52 120.8(18)
C52 C51 Cl50 118.2(14)
C75 C70 S7 125.2(14)
C75 C70 C71 114.2(18)
C71 C70 S7 120.5(15)
C131 C132 H132 120.1
C133 C132 C131 119.8(17)
C133 C132 H132 120.1
C125 C124 H124 120.5
C125 C124 C123 119.0(18)
C123 C124 H124 120.5
C95 C94 H94 120.3
C93 C94 C95 119.5(15)
C93 C94 H94 120.3
C122 C123 Cl6A 118.7(15)
C122 C123 C124 121.2(17)
C124 C123 Cl6A 120.1(15)
C35 C30 S3 122.9(14)
C35 C30 C31 116.2(16)
C31 C30 S3 120.4(13)
C80 C81 Cl80 120.6(14)
C82 C81 Cl80 118.4(15)
C82 C81 C80 120.9(18)
C03I C04T C03S 120.4(17)
C03I C04T H04T 119.8
C03S C04T H04T 119.8
C181 C182 H182 121.0
C183 C182 C181 118.0(18)
C183 C182 H182 121.0
C145 C144 H144 119.3
C143 C144 H144 119.3
C143 C144 C145 121.4(19)
C223 C222 H222 119.9
C221 C222 C223 120.2(18)
C221 C222 H222 119.9
C140 C145 H145 120.5
C144 C145 C140 119.0(18)
C144 C145 H145 120.5
C203 C202 C201 117.8(16)
C203 C202 H202 121.1
C201 C202 H202 121.1
C54 C53 Cl51 117.2(16)
C52 C53 Cl51 120.9(15)
C52 C53 C54 121.8(18)
C71 C72 H72 120.0
C71 C72 C73 119.9(18)
C73 C72 H72 120.0
C220 C221 H221 120.6
C222 C221 C220 118.9(18)
C222 C221 H221 120.6
C03E C052 H052 119.3
C03E C052 C05N 121.3(17)
C05N C052 H052 119.3
C05K C053 H053 121.4
C05K C053 C05Z 117.2(19)
C05Z C053 H053 121.4
C220 C225 H225 121.1
C220 C225 C224 117.7(17)
C224 C225 H225 121.1
C80 C85 H85 117.9
C84 C85 C80 124.2(18)
C84 C85 H85 117.9
C35 C34 H34 121.9
C33 C34 C35 116.2(18)
C33 C34 H34 121.9
C210 C211 H211 120.0
C212 C211 C210 119.9(16)
C212 C211 H211 120.0
C161 C160 S16 120.1(7)
C161 C160 C165 120.0
C165 C160 S16 119.9(7)
C160 C161 Cl1G 124.2(7)
C162 C161 C160 120.0
C162 C161 Cl1G 115.8(7)
C161 C162 H162 120.0
C161 C162 C163 120.0
C163 C162 H162 120.0
C162 C163 Cl19 132.6(9)
C162 C163 Cl1 100.1(10)
C164 C163 C162 120.0
C164 C163 Cl19 107.2(9)
C164 C163 Cl1 139.8(10)
C163 C164 H164 120.0
C163 C164 C165 120.0
C165 C164 H164 120.0
C160 C165 H165 120.0
C164 C165 C160 120.0
C164 C165 H165 120.0
C03N C059 H059 120.6
C03N C059 C069 118.7(17)
C069 C059 H059 120.6
C203 C204 H204 121.4
C203 C204 C205 117.1(17)
C205 C204 H204 121.4
C135 C134 C133 120.4(17)
C135 C134 H134 119.8
C133 C134 H134 119.8
C34 C33 Cl31 118.4(16)
C34 C33 C32 123.1(18)
C32 C33 Cl31 118.4(15)
C03C C05E Cl3A 118.7(13)
C03S C05E Cl3A 118.4(15)
C03S C05E C03C 122.9(16)
C03O C05F P01H 122.9(13)
C03O C05F C05X 119.2(15)
C05X C05F P01H 117.9(12)
C185 C184 H184 120.1
C183 C184 C185 119.8(18)
C183 C184 H184 120.1
C200 C205 C204 122.8(18)
C200 C205 H205 118.6
C204 C205 H205 118.6
C223 C224 C225 121.8(18)
C223 C224 H224 119.1
C225 C224 H224 119.1
C053 C05K P01H 118.0(15)
C063 C05K P01H 118.8(13)
C063 C05K C053 122.9(17)
C85 C84 H84 119.9
C85 C84 C83 120.1(19)
C83 C84 H84 119.9
C114 C113 Cl2A 119.9(14)
C114 C113 C112 119.9(16)
C112 C113 Cl2A 120.1(13)
C03K C05N H05N 120.3
C052 C05N C03K 119.5(16)
C052 C05N H05N 120.3
C45 C44 H44 119.9
C43 C44 C45 120.3(18)
C43 C44 H44 119.9
C42 C43 Cl41 119.0(16)
C42 C43 C44 120.6(18)
C44 C43 Cl41 120.4(17)
C31 C32 H32 121.0
C33 C32 C31 118.0(17)
C33 C32 H32 121.0
C182 C183 Cl4A 118.7(15)
C184 C183 Cl4A 119.2(15)
C184 C183 C182 122.1(18)
C81 C82 H82 119.8
C83 C82 C81 120.5(19)
C83 C82 H82 119.8
C84 C83 Cl81 121.2(16)
C82 C83 Cl81 119.7(16)
C82 C83 C84 118.8(18)
C04B C05W H05W 120.6
C066 C05W C04B 118.8(17)
C066 C05W H05W 120.6
C05F C05X H05X 119.7
C069 C05X C05F 120.6(16)
C069 C05X H05X 119.7
C75 C74 H74 120.3
C73 C74 C75 119(2)
C73 C74 H74 120.3
C053 C05Z H05Z 121.8
C06Q C05Z C053 116.3(19)
C06Q C05Z H05Z 121.8
C70 C71 Cl70 119.2(15)
C72 C71 Cl70 116.8(14)
C72 C71 C70 123.8(19)
C141 C142 H142 122.4
C141 C142 C143 115.1(19)
C143 C142 H142 122.4
C05K C063 H063 120.9
C05K C063 C06I 118.3(18)
C06I C063 H063 120.9
C111 C112 C113 119.6(16)
C111 C112 H112 120.2
C113 C112 H112 120.2
C05W C066 H066 118.5
C05W C066 C068 123.0(18)
C068 C066 H066 118.5
C72 C73 Cl71 119.4(15)
C74 C73 Cl71 121.9(17)
C74 C73 C72 118.6(19)
C02X C068 H068 122.0
C066 C068 C02X 116.0(18)
C066 C068 H068 122.0
C059 C069 H069 120.1
C05X C069 C059 119.9(17)
C05X C069 H069 120.1
C51 C52 H52 119.4
C53 C52 C51 121.2(18)
C53 C52 H52 119.4
C144 C143 Cl6 120.3(16)
C144 C143 C142 122.6(19)
C142 C143 Cl6 117.0(16)
C063 C06I H06I 119.4
C06Q C06I C063 121(2)
C06Q C06I H06I 119.4
C05Z C06Q H06Q 118.2
C06I C06Q C05Z 124(2)
C06I C06Q H06Q 118.2
C10 C6 S17 122.0(9)
C10 C6 C15 120.0
C15 C6 S17 117.6(9)
C6 C10 H10 120.0
C12 C10 C6 120.0
C12 C10 H10 120.0
C10 C12 H12 120.0
C10 C12 C13 120.0
C13 C12 H12 120.0
C12 C13 Cl3 117.4(9)
C14 C13 Cl3 122.3(9)
C14 C13 C12 120.0
C13 C14 H14 120.0
C13 C14 C15 120.0
C15 C14 H14 120.0
C6 C15 Cl2 125.2(9)
C14 C15 Cl2 114.8(9)
C14 C15 C6 120.0
C17 C8 H8 120.0
C17 C8 C19 120.0
C19 C8 H8 120.0
C8 C17 Cl4 124.2(8)
C8 C17 C16 120.0
C16 C17 Cl4 115.8(8)
C17 C16 H16 120.0
C17 C16 C5 120.0
C5 C16 H16 120.0
C16 C5 H5 120.0
C20 C5 C16 120.0
C20 C5 H5 120.0
C5 C20 S10 129.6(7)
C19 C20 S10 107.0(7)
C19 C20 C5 120.0
C8 C19 Cl5 112.2(9)
C20 C19 Cl5 127.8(9)
C20 C19 C8 120.0

loop_
_geom_bond_atom_site_label_1
_geom_bond_atom_site_label_2
_geom_bond_distance
Pt1 Ag5 2.7423(12)
Pt1 Ag1 2.7523(12)
Pt1 Ag6 2.7660(12)
Pt1 Ag8 2.7343(12)
Pt1 Ag4 2.7309(12)
Pt1 Ag7 2.7611(13)
Pt1 Ag12 2.7683(12)
Pt1 Ag9 2.7710(12)
Pt1 Ag2 2.7396(12)
Pt1 Ag3 2.7662(13)
Pt1 Ag11 2.7337(13)
Pt1 Ag10 2.7584(13)
Ag5 Ag1 2.9796(15)
Ag5 Ag6 2.9051(15)
Ag5 Ag4 2.8495(15)
Ag5 Ag11 2.8826(15)
Ag5 Ag10 2.8778(15)
Ag5 Ag15 2.9274(15)
Ag5 Ag22 3.0358(17)
Ag5 S5 2.512(4)
Ag1 Ag6 2.8745(15)
Ag1 Ag4 2.9023(15)
Ag1 Ag2 2.8331(15)
Ag1 Ag3 2.9024(15)
Ag1 Ag16 2.9492(16)
Ag1 Ag18 3.2280(17)
Ag1 S1 2.491(4)
Ag6 Ag7 2.9601(14)
Ag6 Ag2 2.8316(15)
Ag6 Ag11 2.9002(15)
Ag6 Ag15 3.0570(16)
Ag6 Ag13 3.0024(16)
Ag6 S6 2.496(4)
Ag8 Ag7 2.9220(16)
Ag8 Ag12 2.9641(16)
Ag8 Ag9 2.8591(16)
Ag8 Ag2 2.8798(15)
Ag8 Ag3 2.8351(15)
Ag8 Ag20 2.8886(17)
Ag8 Ag17 3.1278(18)
Ag8 S8 2.483(4)
Ag4 Ag9 2.9562(15)
Ag4 Ag3 2.8941(16)
Ag4 Ag10 2.8220(15)
Ag4 Ag16 2.9956(15)
Ag4 Ag24 2.8796(16)
Ag4 S4 2.471(4)
Ag7 Ag12 2.8571(15)
Ag7 Ag2 2.9139(15)
Ag7 Ag11 2.8158(16)
Ag7 Ag13 3.3150(16)
Ag7 Ag14 2.9781(17)
Ag7 Ag20 3.0885(17)
Ag7 S7 2.461(4)
Ag12 Ag9 2.9054(16)
Ag12 Ag11 2.8656(15)
Ag12 Ag10 2.9167(16)
Ag12 Ag19 3.0029(16)
Ag12 Ag20 3.3619(19)
Ag12 Ag21 3.1521(18)
Ag12 S12 2.498(4)
Ag9 Ag3 2.8554(15)
Ag9 Ag10 2.8820(16)
Ag9 Ag19 3.2677(16)
Ag9 Ag24 3.3404(16)
Ag9 Ag23 3.1012(17)
Ag9 S9 2.467(4)
Ag2 Ag3 2.9913(16)
Ag2 Ag14 2.9956(17)
Ag2 Ag17 2.8799(17)
Ag2 S2 2.506(4)
Ag3 Ag24 3.1471(16)
Ag3 Ag18 2.9953(16)
Ag3 S3 2.478(4)
Ag11 Ag10 2.9883(16)
Ag11 Ag13 3.2841(16)
Ag11 Ag22 2.9846(18)
Ag11 S11 2.462(4)
Ag10 Ag22 3.3715(18)
Ag10 Ag21 2.8855(17)
Ag10 S10 2.512(4)
Ag19 S12 2.938(4)
Ag19 S9 2.452(4)
Ag19 S16 2.422(4)
Ag16 S14 2.436(4)
Ag16 S4 2.463(4)
Ag15 S14 2.421(4)
Ag15 S6 2.426(4)
Ag24 S3 2.460(4)
Ag24 S4 2.802(4)
Ag24 S18 2.436(4)
Ag13 S11 2.426(4)
Ag13 S13 2.407(4)
Ag23 S18 2.421(4)
Ag23 S10 2.432(4)
Ag14 S2 2.422(4)
Ag14 S13 2.407(4)
Ag18 S1 2.431(4)
Ag18 S15 2.396(4)
Ag22 S5 2.422(4)
Ag22 S17 2.406(4)
Ag20 S7 2.432(4)
Ag20 S16 2.421(4)
Ag17 S2 2.848(4)
Ag17 S8 2.448(4)
Ag17 S15 2.436(4)
Ag21 S12 2.444(4)
Ag21 S17 2.429(4)
Ag21 S10 2.799(4)
S14 C140 1.752(17)
S1 C6AA 1.786(15)
S12 C120 1.744(16)
S11 C110 1.791(16)
Cl60 C61 1.714(17)
S3 C30 1.781(17)
S2 C03I 1.787(16)
S6 C60 1.785(16)
S9 C90 1.725(17)
Cl10 C0AA 1.732(16)
S5 C50 1.766(17)
S4 C40 1.778(17)
S13 C130 1.792(16)
S7 C70 1.751(19)
S8 C80 1.757(17)
Cl12 C121 1.716(18)
S18 C180 1.797(17)
S16 C160 1.767(7)
S17 C6 1.795(10)
S15 C150 1.832(12)
P01A C200 1.815(17)
P01A C210 1.766(16)
P01A C190 1.824(17)
P01A C220 1.786(17)
S10 C20 1.967(10)
Cl14 C141 1.749(18)
Cl11 C111 1.749(16)
Cl90 C91 1.754(16)
Cl70 C71 1.77(2)
Cl30 C31 1.743(18)
P01H C02X 1.807(17)
P01H C03K 1.771(18)
P01H C05F 1.813(16)
P01H C05K 1.793(19)
Cl1A C4AA 1.740(17)
Cl40 C41 1.714(19)
Cl80 C81 1.72(2)
Cl2A C113 1.751(18)
Cl0A C036 1.712(19)
Cl13 C133 1.755(17)
Cl5A C131 1.733(18)
Cl61 C3AA 1.733(16)
Cl18 C181 1.728(18)
Cl91 C93 1.729(18)
Cl3A C05E 1.754(17)
Cl50 C51 1.71(2)
Cl6A C123 1.725(19)
Cl31 C33 1.76(2)
Cl4A C183 1.751(19)
Cl71 C73 1.72(2)
Cl41 C43 1.74(2)
Cl51 C53 1.73(2)
Cl6 C143 1.75(2)
Cl15 C151 1.792(15)
Cl81 C83 1.733(19)
Cl16 C153 1.704(14)
C140 C141 1.39(2)
C140 C145 1.42(2)
C6AA C7AA 1.38(2)
C6AA C0AA 1.40(2)
C61 C60 1.41(2)
C61 C2AA 1.42(2)
C65 H65 0.9500
C65 C64 1.37(2)
C65 C60 1.38(2)
C7AA H7AA 0.9500
C7AA C5AA 1.37(2)
C151 C150 1.3900
C151 C152 1.3900
C150 C155 1.3900
C155 H155 0.9500
C155 C154 1.3900
C154 H154 0.9500
C154 C153 1.3900
C153 C152 1.3900
C152 H152 0.9500
C180 C181 1.37(2)
C180 C185 1.41(2)
C130 C135 1.41(2)
C130 C131 1.37(2)
C90 C95 1.39(2)
C90 C91 1.42(2)
C64 H64 0.9500
C64 C3AA 1.38(2)
C0AA C1AA 1.42(2)
C195 H195 0.9500
C195 C194 1.43(2)
C195 C190 1.36(2)
C191 H191 0.9500
C191 C190 1.42(2)
C191 C192 1.35(2)
C95 H95 0.9500
C95 C94 1.41(2)
C45 H45 0.9500
C45 C40 1.42(2)
C45 C44 1.40(2)
C02V H02V 0.9500
C02V C02X 1.37(2)
C02V C04B 1.38(2)
C120 C125 1.42(2)
C120 C121 1.40(2)
C02X C068 1.42(2)
C115 H115 0.9500
C115 C110 1.42(2)
C115 C114 1.35(2)
C2AA H2AA 0.9500
C2AA C3AA 1.37(2)
C91 C92 1.39(2)
C213 H213 0.9500
C213 C214 1.38(2)
C213 C212 1.36(2)
C75 H75 0.9500
C75 C70 1.34(3)
C75 C74 1.42(3)
C5AA H5AA 0.9500
C5AA C4AA 1.40(2)
C036 C03C 1.40(2)
C036 C03I 1.41(2)
C200 C201 1.39(2)
C200 C205 1.33(2)
C80 C81 1.42(3)
C80 C85 1.37(2)
C135 H135 0.9500
C135 C134 1.36(2)
C41 C40 1.37(2)
C41 C42 1.43(3)
C03C H03C 0.9500
C03C C05E 1.39(3)
C215 H215 0.9500
C215 C210 1.42(2)
C215 C214 1.39(2)
C03E H03E 0.9500
C03E C047 1.38(2)
C03E C052 1.34(2)
C111 C110 1.38(2)
C111 C112 1.34(2)
C203 H203 0.9500
C203 C202 1.38(2)
C203 C204 1.35(2)
C193 H193 0.9500
C193 C194 1.38(2)
C193 C192 1.43(2)
C03I C04T 1.37(2)
C55 H55 0.9500
C55 C54 1.42(2)
C55 C50 1.50(2)
C03K C049 1.39(2)
C03K C05N 1.43(2)
C201 H201 0.9500
C201 C202 1.40(2)
C92 H92 0.9500
C92 C93 1.40(2)
C03N H03N 0.9500
C03N C03O 1.38(2)
C03N C059 1.34(2)
C03O H03O 0.9500
C03O C05F 1.40(2)
C181 C182 1.39(3)
C131 C132 1.41(2)
C03S H03S 0.9500
C03S C04T 1.41(2)
C03S C05E 1.33(2)
C54 H54 0.9500
C54 C53 1.37(3)
C223 H223 0.9500
C223 C222 1.38(3)
C223 C224 1.32(3)
C210 C211 1.39(2)
C125 H125 0.9500
C125 C124 1.34(2)
C141 C142 1.39(2)
C35 H35 0.9500
C35 C30 1.37(2)
C35 C34 1.39(2)
C194 H194 0.9500
C93 C94 1.39(2)
C50 C51 1.35(2)
C31 C30 1.39(2)
C31 C32 1.40(2)
C1AA H1AA 0.9500
C1AA C4AA 1.36(2)
C047 H047 0.9500
C047 C049 1.39(2)
C049 H049 0.9500
C192 H192 0.9500
C04B H04B 0.9500
C04B C05W 1.41(3)
C214 H214 0.9500
C133 C132 1.36(3)
C133 C134 1.36(3)
C185 H185 0.9500
C185 C184 1.41(2)
C114 H114 0.9500
C114 C113 1.34(2)
C122 H122 0.9500
C122 C121 1.46(2)
C122 C123 1.36(3)
C220 C221 1.43(2)
C220 C225 1.40(2)
C212 H212 0.9500
C212 C211 1.37(2)
C42 H42 0.9500
C42 C43 1.36(3)
C51 C52 1.41(3)
C70 C71 1.41(2)
C132 H132 0.9500
C124 H124 0.9500
C124 C123 1.40(3)
C94 H94 0.9500
C81 C82 1.41(3)
C04T H04T 0.9500
C182 H182 0.9500
C182 C183 1.39(3)
C144 H144 0.9500
C144 C145 1.41(3)
C144 C143 1.33(3)
C222 H222 0.9500
C222 C221 1.36(2)
C145 H145 0.9500
C202 H202 0.9500
C53 C52 1.35(3)
C72 H72 0.9500
C72 C71 1.36(3)
C72 C73 1.38(3)
C221 H221 0.9500
C052 H052 0.9500
C052 C05N 1.39(3)
C053 H053 0.9500
C053 C05K 1.41(3)
C053 C05Z 1.44(3)
C225 H225 0.9500
C225 C224 1.40(3)
C85 H85 0.9500
C85 C84 1.34(2)
C34 H34 0.9500
C34 C33 1.36(3)
C211 H211 0.9500
C160 C161 1.3900
C160 C165 1.3900
C161 C162 1.3900
C161 Cl1G 1.659(11)
C162 H162 0.9500
C162 C163 1.3900
C163 C164 1.3900
C163 Cl19 1.733(11)
C163 Cl1 1.823(14)
C164 H164 0.9500
C164 C165 1.3900
C165 H165 0.9500
C059 H059 0.9500
C059 C069 1.40(2)
C204 H204 0.9500
C204 C205 1.40(3)
C134 H134 0.9500
C33 C32 1.38(3)
C05F C05X 1.41(2)
C184 H184 0.9500
C184 C183 1.34(3)
C205 H205 0.9500
C224 H224 0.9500
C05K C063 1.35(3)
C84 H84 0.9500
C84 C83 1.41(3)
C113 C112 1.39(2)
C05N H05N 0.9500
C44 H44 0.9500
C44 C43 1.37(3)
C32 H32 0.9500
C82 H82 0.9500
C82 C83 1.35(3)
C05W H05W 0.9500
C05W C066 1.40(3)
C05X H05X 0.9500
C05X C069 1.36(2)
C74 H74 0.9500
C74 C73 1.37(3)
C05Z H05Z 0.9500
C05Z C06Q 1.42(3)
C142 H142 0.9500
C142 C143 1.41(3)
C063 H063 0.9500
C063 C06I 1.41(3)
C112 H112 0.9500
C066 H066 0.9500
C066 C068 1.40(3)
C068 H068 0.9500
C069 H069 0.9500
C52 H52 0.9500
C06I H06I 0.9500
C06I C06Q 1.29(3)
C06Q H06Q 0.9500
Cl2 C15 1.724(13)
Cl3 C13 1.710(11)
Cl4 C17 1.714(12)
Cl5 C19 1.805(11)
C6 C10 1.3900
C6 C15 1.3900
C10 H10 0.9500
C10 C12 1.3900
C12 H12 0.9500
C12 C13 1.3900
C13 C14 1.3900
C14 H14 0.9500
C14 C15 1.3900
C8 H8 0.9500
C8 C17 1.3900
C8 C19 1.3900
C17 C16 1.3900
C16 H16 0.9500
C16 C5 1.3900
C5 H5 0.9500
C5 C20 1.3900
C20 C19 1.3900

loop_
_platon_squeeze_void_nr
_platon_squeeze_void_average_x
_platon_squeeze_void_average_y
_platon_squeeze_void_average_z
_platon_squeeze_void_volume
_platon_squeeze_void_count_electrons
_platon_squeeze_void_content
1 0.000 0.000 0.000 331 50 ' '
2 0.000 0.000 0.500 332 50 ' '
3 0.500 0.500 0.500 332 50 ' '
4 0.500 0.500 0.000 331 50 ' '
